data_7064165
loop_
_publ_author_name
'Bardonov, Daniil'
'Nasyrova, Darina'
'Metlin, Mikhail T.'
'Minyaev, Mikhail E.'
'Taydakov, Ilya V.'
'Roitershtein, Dmitrii M.'

_publ_section_title
;
 Synthesis, Structural and Photophysical Studies of Mono-and Dinuclear
 Alkali Metal 2,6-dibenzhydryl-4-methylphenolates
;
_journal_name_full 'New Journal of Chemistry'
_journal_paper_doi 10.1039/D5NJ03734D
_journal_year 2026
_chemical_formula_moiety 'C20 H40 K O8, C66 H55 O2, C4 H8 O'
_chemical_formula_sum 'C90 H103 K O11'
_chemical_formula_weight 1399.82
_space_group_crystal_system monoclinic
_space_group_IT_number 14
_space_group_name_Hall '-P 2yn'
_space_group_name_H-M_alt 'P 1 21/n 1'
_atom_sites_solution_hydrogens mixed
_audit_creation_date 2025-12-01
_audit_creation_method
;
Olex2 1.5-ac7-016
(compiled 2025.05.29 svn.r8cd99b3d for Rigaku Oxford Diffraction, GUI svn.r7254)
;
_audit_update_record
;
2025-12-01 deposited with the CCDC.	2025-12-08 downloaded from the CCDC.
;
_cell_angle_alpha 90
_cell_angle_beta 90.1530(10)
_cell_angle_gamma 90
_cell_formula_units_Z 4
_cell_length_a 14.01820(10)
_cell_length_b 23.2391(3)
_cell_length_c 23.5570(3)
_cell_measurement_reflns_used 20704
_cell_measurement_temperature 99.9(4)
_cell_measurement_theta_max 77.5460
_cell_measurement_theta_min 2.6580
_cell_volume 7674.14(15)
_computing_cell_refinement 'CrysAlisPro 1.171.42.93a (Rigaku OD, 2023)'
_computing_data_collection 'CrysAlisPro 1.171.42.93a (Rigaku OD, 2023)'
_computing_data_reduction 'CrysAlisPro 1.171.42.93a (Rigaku OD, 2023)'
_computing_molecular_graphics 'Olex2 1.5-ac7-016 (Dolomanov et al., 2009)'
_computing_publication_material 'Olex2 1.5-ac7-016 (Dolomanov et al., 2009)'
_computing_structure_refinement 'SHELXL 2018/3 (Sheldrick, 2015)'
_computing_structure_solution 'SHELXT 2014/5 (Sheldrick, 2014)'
_diffrn_ambient_environment N~2~
_diffrn_ambient_temperature 99.9(4)
_diffrn_detector 'Hybrid Pixel Array Detector'
_diffrn_detector_area_resol_mean 10.0000
_diffrn_detector_type HyPix
_diffrn_measured_fraction_theta_full 0.955
_diffrn_measured_fraction_theta_max 0.914
_diffrn_measurement_details
;
List of Runs (angles in degrees, time in seconds):

  # Type    Start    End  Width  t~exp~   \w     \q     \k     \f   Frames
#--------------------------------------------------------------------------
  1  \w    -41.00  24.00   0.50   10.00    --  -48.70  36.00-121.00  130
  2  \w    -24.00  41.00   0.50   10.00    --   48.70 -36.00  81.00  130
  3  \w    -81.00 -16.00   0.50   36.00    --  -86.25 105.00  87.00  130
  4  \w     97.00 172.00   0.50   36.00    --  107.75  36.00-121.00  150
  5  \w     49.00  81.00   0.50   36.00    --  107.75 -94.00-113.00   64
  6  \w     57.00  84.00   0.50   36.00    --  107.75-105.00 -12.00   54
  7  \w    113.00 142.00   0.50   36.00    --  107.75 105.00  87.00   58
  8  \w    -26.00  25.00   0.50   10.00    --  -48.70  19.00  30.00  102
  9  \w   -117.00 -86.00   0.50   10.00    --  -48.70-125.00 150.00   62
 10  \w    -15.00  12.00   0.50   10.00    --   48.70 -19.00 -30.00   54
 11  \w     55.00  82.00   0.50   36.00    --  107.75-125.00-180.00   54
 12  \w     37.00  62.00   0.50   36.00    --  107.75 -61.00   0.00   50
 13  \w    103.00 129.00   0.50   36.00    --  107.75  45.00  60.00   52
 14  \w     39.00  70.00   0.50   36.00    --  107.75 -61.00 150.00   62
 15  \w     80.00 105.00   0.50   36.00    --  107.75 -77.00 120.00   50
 16  \w     62.00  87.00   0.50   36.00    --  107.75 -77.00 -90.00   50
 17  \w     43.00  71.00   0.50   36.00    --  107.75 -61.00-150.00   56
 18  \w     51.00  77.00   0.50   36.00    --  107.75 -68.00 129.27   52
 19  \w    132.00 158.00   0.50   36.00    --  107.75  45.00  60.00   52
 20  \w     97.00 138.00   0.50   36.00    --  107.75  45.00 -60.00   82
 21  \w     97.00 161.00   0.50   36.00    --  107.75  61.00 -60.00  128
 22  \w     38.00  64.00   0.50   36.00    --  107.75 -61.00-180.00   52
 23  \w     39.00 105.00   0.50   36.00    --  107.75 -77.00 -30.00  132
 24  \w     44.00  69.00   0.50   36.00    --  107.75 -61.00 -90.00   50
 25  \w     58.00 108.00   0.50   36.00    --  107.75-110.00 -67.48  100
 26  \w     98.00 125.00   0.50   36.00    --  107.75  77.00  90.00   54
 27  \w     84.00 110.00   0.50   36.00    --  107.75 -83.00 -30.76   52
 28  \w     37.00  67.00   0.50   36.00    --  107.75 -61.00 120.00   60
;
_diffrn_measurement_device 'four-circle diffractometer'
_diffrn_measurement_device_type 'XtaLAB Synergy, Dualflex, HyPix'
_diffrn_measurement_method '\w scans'
_diffrn_orient_matrix_type 'CrysAlisPro convention (1999,Acta A55,543-557)'
_diffrn_orient_matrix_UB_11 -0.0473545000
_diffrn_orient_matrix_UB_12 0.0584437000
_diffrn_orient_matrix_UB_13 -0.0126173000
_diffrn_orient_matrix_UB_21 0.0170307000
_diffrn_orient_matrix_UB_22 -0.0091598000
_diffrn_orient_matrix_UB_23 -0.0639274000
_diffrn_orient_matrix_UB_31 -0.0977311000
_diffrn_orient_matrix_UB_32 -0.0299504000
_diffrn_orient_matrix_UB_33 -0.0051996000
_diffrn_radiation_monochromator mirror
_diffrn_radiation_probe x-ray
_diffrn_radiation_type 'Cu K\a'
_diffrn_radiation_wavelength 1.54184
_diffrn_reflns_av_R_equivalents 0.0390
_diffrn_reflns_av_unetI/netI 0.0369
_diffrn_reflns_Laue_measured_fraction_full 0.955
_diffrn_reflns_Laue_measured_fraction_max 0.914
_diffrn_reflns_limit_h_max 14
_diffrn_reflns_limit_h_min -17
_diffrn_reflns_limit_k_max 26
_diffrn_reflns_limit_k_min -29
_diffrn_reflns_limit_l_max 29
_diffrn_reflns_limit_l_min -29
_diffrn_reflns_number 54923
_diffrn_reflns_point_group_measured_fraction_full 0.955
_diffrn_reflns_point_group_measured_fraction_max 0.914
_diffrn_reflns_theta_full 67.684
_diffrn_reflns_theta_max 77.854
_diffrn_reflns_theta_min 2.671
_diffrn_source 'micro-focus sealed X-ray tube'
_diffrn_source_type 'PhotonJet (Cu) X-ray Source'
_exptl_absorpt_coefficient_mu 1.090
_exptl_absorpt_correction_T_max 1.000
_exptl_absorpt_correction_T_min 0.308
_exptl_absorpt_correction_type gaussian
_exptl_absorpt_process_details
;
CrysAlisPro 1.171.42.93a (Rigaku Oxford Diffraction, 2023)
Numerical absorption correction based on gaussian integration over
a multifaceted crystal model
Empirical absorption correction using spherical harmonics,
implemented in SCALE3 ABSPACK scaling algorithm.
;
_exptl_crystal_colour colourless
_exptl_crystal_density_diffrn 1.212
_exptl_crystal_density_method 'not measured'
_exptl_crystal_description block
_exptl_crystal_F_000 3000
_exptl_crystal_size_max 0.62
_exptl_crystal_size_mid 0.15
_exptl_crystal_size_min 0.12
_refine_diff_density_max 0.462
_refine_diff_density_min -0.358
_refine_diff_density_rms 0.041
_refine_ls_extinction_coef 0.00024(4)
_refine_ls_extinction_expression Fc^*^=kFc[1+0.001xFc^2^\l^3^/sin(2\q)]^-1/4^
_refine_ls_extinction_method 'SHELXL-2025/1 (Sheldrick 2025)'
_refine_ls_goodness_of_fit_ref 1.026
_refine_ls_hydrogen_treatment mixed
_refine_ls_matrix_type full
_refine_ls_number_parameters 1072
_refine_ls_number_reflns 14986
_refine_ls_number_restraints 157
_refine_ls_restrained_S_all 1.030
_refine_ls_R_factor_all 0.0600
_refine_ls_R_factor_gt 0.0473
_refine_ls_shift/su_max 0.001
_refine_ls_shift/su_mean 0.000
_refine_ls_structure_factor_coef Fsqd
_refine_ls_weighting_details 'w=1/[\s^2^(Fo^2^)+(0.0552P)^2^+3.4391P] where P=(Fo^2^+2Fc^2^)/3'
_refine_ls_weighting_scheme calc
_refine_ls_wR_factor_gt 0.1170
_refine_ls_wR_factor_ref 0.1246
_reflns_Friedel_coverage 0.000
_reflns_number_gt 12199
_reflns_number_total 14986
_reflns_threshold_expression 'I > 2\s(I)'
_cod_data_source_file d5nj03734d2.cif
_cod_data_source_block KOArCrown_2
_cod_original_cell_volume 7674.15(15)
_cod_database_code 7064165
_shelx_shelxl_version_number 2018/3
_chemical_oxdiff_formula C10H10O10K
_chemical_oxdiff_usercomment KOArCrown_2
_shelx_space_group_comment
;
The symmetry employed for this shelxl refinement is uniquely defined
by the following loop, which should always be used as a source of
symmetry information in preference to the above space-group names.
They are only intended as comments.
;
_shelx_estimated_absorpt_t_max 0.880
_shelx_estimated_absorpt_t_min 0.552
_olex2_refinement_description
;
1. Fixed Uiso
 At 1.2 times of:
  All C(H) groups, All C(H,H) groups
 At 1.5 times of:
  All C(H,H,H) groups, All O(H) groups
2. Restrained distances
 C6-C21A \\sim C6-C21B
 with sigma of 0.003
 C21A-C28A \\sim C21B-C28B
 with sigma of 0.003
 C28A-C29A \\sim C28B-C29B
 with sigma of 0.003
 C30A-C29A \\sim C30B-C29B
 with sigma of 0.003
 C30A-C31A \\sim C30B-C31B
 with sigma of 0.003
 C31A-C32A \\sim C31B-C32B
 with sigma of 0.003
 C32A-C33A \\sim C32B-C33B
 with sigma of 0.003
 C28A-C33A \\sim C28B-C33B
 with sigma of 0.003
 C28A-C30A \\sim C28B-C30B
 with sigma of 0.003
 C28A-C31A \\sim C28B-C31B
 with sigma of 0.003
 C29A-C32A \\sim C29B-C32B
 with sigma of 0.003
 C30A-C32A \\sim C30B-C32B
 with sigma of 0.003
 C31A-C33A \\sim C31B-C33B
 with sigma of 0.003
 C32A-C28A \\sim C28B-C32B
 with sigma of 0.003
 C33A-C29A \\sim C33B-C29B
 with sigma of 0.003
 C21A-C22A \\sim C21B-C22B
 with sigma of 0.003
 C22A-C23A \\sim C22B-C23B
 with sigma of 0.003
 C23A-C24A \\sim C23B-C24B
 with sigma of 0.003
 C24A-C25A \\sim C24B-C25B
 with sigma of 0.003
 C25A-C26A \\sim C25B-C26B
 with sigma of 0.003
 C26A-C27A \\sim C26B-C27B
 with sigma of 0.003
 C27A-C22A \\sim C27B-C22B
 with sigma of 0.003
 C22A-C24A \\sim C22B-C24B
 with sigma of 0.003
 C23A-C25A \\sim C23B-C25B
 with sigma of 0.003
 C24A-C26A \\sim C24B-C26B
 with sigma of 0.003
 C25A-C27A \\sim C25B-C27B
 with sigma of 0.003
 C26A-C22A \\sim C26B-C22B
 with sigma of 0.003
 C27A-C23A \\sim C27B-C23B
 with sigma of 0.003
 C54-C61A \\sim C54-C61B
 with sigma of 0.003
 C61A-C62A \\sim C61B-C62B
 with sigma of 0.003
 C62A-C63A \\sim C62B-C63B
 with sigma of 0.003
 C63A-C64A \\sim C63B-C64B
 with sigma of 0.003
 C64A-C65A \\sim C64B-C65B
 with sigma of 0.003
 C65A-C66A \\sim C65B-C66B
 with sigma of 0.003
 C66A-C61A \\sim C66B-C61B
 with sigma of 0.003
 C61A-C63A \\sim C61B-C63B
 with sigma of 0.003
 C62A-C64A \\sim C62B-C64B
 with sigma of 0.003
 C63A-C65A \\sim C63B-C65B
 with sigma of 0.003
 C64A-C66A \\sim C64B-C66B
 with sigma of 0.003
 C65A-C61A \\sim C65B-C61B
 with sigma of 0.003
 C66A-C62A \\sim C66B-C62B
 with sigma of 0.003
 C40-C41A \\sim C40-C41B
 with sigma of 0.003
 C41A-C42A \\sim C41B-C42B
 with sigma of 0.003
 C42A-C43A \\sim C42B-C43B
 with sigma of 0.003
 C43A-C44A \\sim C43B-C44B
 with sigma of 0.003
 C44A-C45A \\sim C44B-C45B
 with sigma of 0.003
 C45A-C46A \\sim C45B-C46B
 with sigma of 0.003
 C46A-C41A \\sim C46B-C41B
 with sigma of 0.003
 C41A-C43A \\sim C41B-C43B
 with sigma of 0.003
 C42A-C44A \\sim C42B-C44B
 with sigma of 0.003
 C43A-C45A \\sim C43B-C45B
 with sigma of 0.003
 C44A-C46A \\sim C44B-C46B
 with sigma of 0.003
 C45A-C41A \\sim C45B-C41B
 with sigma of 0.003
 C46A-C42A \\sim C46B-C42B
 with sigma of 0.003
 O9A-C79A \\sim O9B-C79B
 with sigma of 0.003
 C79A-C80A \\sim C79B-C80B
 with sigma of 0.003
 C80A-C81A \\sim C80B-C81B
 with sigma of 0.003
 C81A-C82A \\sim C81B-C82B
 with sigma of 0.003
 C82A-O9A \\sim C82B-O9B
 with sigma of 0.003
 K1-O9A \\sim K1-O9B
 with sigma of 0.003
 O10A-C83A \\sim O10B-C83B
 with sigma of 0.003
 C83A-C84A \\sim C83B-C84B
 with sigma of 0.003
 C84A-C85A \\sim C84B-C85B
 with sigma of 0.003
 C85A-C86A \\sim C85B-C86B
 with sigma of 0.003
 C86A-O10A \\sim C86B-O10B
 with sigma of 0.003
 K1-O10A \\sim K1-O10B
 with sigma of 0.003
 O10A-C85A \\sim O10B-C85B
 with sigma of 0.003
 O10A-C84A \\sim O10B-C84B
 with sigma of 0.003
 C84A-C86A \\sim C84B-C86B
 with sigma of 0.003
 C83A-C86A \\sim C83B-C86B
 with sigma of 0.003
 O11A-C87A \\sim O11B-C87B \\sim O11C-C87C
 with sigma of 0.003
 C87A-C88A \\sim C87B-C88B \\sim C87C-C88C
 with sigma of 0.003
 C88A-C89A \\sim C88B-C89B \\sim C88C-C89C
 with sigma of 0.003
 C89A-C90A \\sim C89B-C90B \\sim C89C-C90C
 with sigma of 0.003
 C90A-O11A \\sim C90B-O11B \\sim C90C-O11C
 with sigma of 0.003
 O11A-C88A \\sim O11B-C88B \\sim O11C-C88C
 with sigma of 0.003
 C87A-C89A \\sim C87B-C89B \\sim C87C-C89C
 with sigma of 0.003
 C88A-C90A \\sim C88B-C90B \\sim C88C-C90C
 with sigma of 0.003
 C89A-O11A \\sim C89B-O11B \\sim C89C-O11C
 with sigma of 0.003
 C90A-C87A \\sim C90B-C87B \\sim C90C-C87C
 with sigma of 0.003
3. Restrained planarity
 C61A, C62A, C63A, C64A, C65A, C66A
 with sigma of 0.1
 C61B, C62B, C63B, C64B, C65B, C66B
 with sigma of 0.1
 C40, C41A, C42A, C43A, C44A, C45A, C46A
 with sigma of 0.1
 C40, C41B, C42B, C43B, C44B, C45B, C46B
 with sigma of 0.1
4. Uiso/Uaniso restraints and constraints
Uanis(C23A) \\sim Ueq, Uanis(C22A) \\sim Ueq, Uanis(C28A) \\sim Ueq,
Uanis(C30A) \\sim Ueq, Uanis(C21A) \\sim Ueq, Uanis(C61A) \\sim Ueq: with sigma
of 0.001 and sigma for terminal atoms of 0.002
Uanis(C90A) \\sim Ueq: with sigma of 0.003 and sigma for terminal atoms of 0.006
Uanis(C21A) = Uanis(C21B)
Uanis(C22A) = Uanis(C22B)
Uanis(C23A) = Uanis(C23B)
Uanis(C24A) = Uanis(C24B)
Uanis(C25A) = Uanis(C25B)
Uanis(C26A) = Uanis(C26B)
Uanis(C27A) = Uanis(C27B)
Uanis(C28A) = Uanis(C28B)
Uanis(C29A) = Uanis(C29B)
Uanis(C30A) = Uanis(C30B)
Uanis(C31A) = Uanis(C31B)
Uanis(C32A) = Uanis(C32B)
Uanis(C33A) = Uanis(C33B)
Uanis(C61A) = Uanis(C61B)
Uanis(C62A) = Uanis(C62B)
Uanis(C63A) = Uanis(C63B)
Uanis(C64A) = Uanis(C64B)
Uanis(C65A) = Uanis(C65B)
Uanis(C66A) = Uanis(C66B)
Uanis(C41A) = Uanis(C41B)
Uanis(C42A) = Uanis(C42B)
Uanis(C43A) = Uanis(C43B)
Uanis(C44A) = Uanis(C44B)
Uanis(C45A) = Uanis(C45B)
Uanis(C46A) = Uanis(C46B)
Uanis(O9A) = Uanis(O9B)
Uanis(C79A) = Uanis(C79B)
Uanis(C80A) = Uanis(C80B)
Uanis(C81A) = Uanis(C81B)
Uanis(C82A) = Uanis(C82B)
Uanis(O10A) = Uanis(O10B)
Uanis(C83A) = Uanis(C83B)
Uanis(C84A) = Uanis(C84B)
Uanis(C85A) = Uanis(C85B)
Uanis(C86A) = Uanis(C86B)
Uanis(O11A) = Uanis(O11B) = Uanis(O11C)
Uanis(C87A) = Uanis(C87B) = Uanis(C87C)
Uanis(C88A) = Uanis(C88B) = Uanis(C88C)
Uanis(C89A) = Uanis(C89B) = Uanis(C89C)
Uanis(C90A) = Uanis(C90B) = Uanis(C90C)
5. Others
 1*[Sof(O11A)+Sof(C87A)+Sof(H87A)+Sof(H87B)+Sof(C88A)+Sof(H88A)+Sof(H88B)+
 Sof(C89A)+Sof(H89A)+Sof(H89B)+Sof(C90A)+Sof(H90A)+Sof(H90B)]+1*[Sof(O11B)+
 Sof(C87B)+Sof(H87C)+Sof(H87D)+Sof(C88B)+Sof(H88C)+Sof(H88D)+Sof(C89B)+
 Sof(H89C)+Sof(H89D)+Sof(C90B)+Sof(H90C)+Sof(H90D)]+1*[Sof(O11C)+Sof(C87C)+
 Sof(H87E)+Sof(H87F)+Sof(C88C)+Sof(H88E)+Sof(H88F)+Sof(C89C)+Sof(H89E)+
 Sof(H89F)+Sof(C90C)+Sof(H90E)+Sof(H90F)]=1 with esd of 0.00001
 Sof(C21B)=Sof(H21B)=Sof(C22B)=Sof(C23B)=Sof(H23B)=Sof(C24B)=Sof(H24B)=
 Sof(C25B)=Sof(H25B)=Sof(C26B)=Sof(H26B)=Sof(C27B)=Sof(H27B)=Sof(C28B)=
 Sof(C29B)=Sof(H29B)=Sof(C30B)=Sof(H30B)=Sof(C31B)=Sof(H31B)=Sof(C32B)=
 Sof(H32B)=Sof(C33B)=Sof(H33B)=1-FVAR(1)
 Sof(C21A)=Sof(H21A)=Sof(C22A)=Sof(C23A)=Sof(H23A)=Sof(C24A)=Sof(H24A)=
 Sof(C25A)=Sof(H25A)=Sof(C26A)=Sof(H26A)=Sof(C27A)=Sof(H27A)=Sof(C28A)=
 Sof(C29A)=Sof(H29A)=Sof(C30A)=Sof(H30A)=Sof(C31A)=Sof(H31A)=Sof(C32A)=
 Sof(H32A)=Sof(C33A)=Sof(H33A)=FVAR(1)
 Sof(C61B)=Sof(C62B)=Sof(H62B)=Sof(C63B)=Sof(H63B)=Sof(C64B)=Sof(H64B)=
 Sof(C65B)=Sof(H65B)=Sof(C66B)=Sof(H66B)=1-FVAR(2)
 Sof(C61A)=Sof(C62A)=Sof(H62A)=Sof(C63A)=Sof(H63A)=Sof(C64A)=Sof(H64A)=
 Sof(C65A)=Sof(H65A)=Sof(C66A)=Sof(H66A)=FVAR(2)
 Sof(H40A)=Sof(C41B)=Sof(C42B)=Sof(H42B)=Sof(C43B)=Sof(H43B)=Sof(C44B)=
 Sof(H44B)=Sof(C45B)=Sof(H45B)=Sof(C46B)=Sof(H46B)=1-FVAR(3)
 Sof(H40)=Sof(C41A)=Sof(C42A)=Sof(H42A)=Sof(C43A)=Sof(H43A)=Sof(C44A)=
 Sof(H44A)=Sof(C45A)=Sof(H45A)=Sof(C46A)=Sof(H46A)=FVAR(3)
 Sof(O9B)=Sof(C79B)=Sof(H79C)=Sof(H79D)=Sof(C80B)=Sof(H80C)=Sof(H80D)=
 Sof(C81B)=Sof(H81C)=Sof(H81D)=Sof(C82B)=Sof(H82C)=Sof(H82D)=1-FVAR(4)
 Sof(O9A)=Sof(C79A)=Sof(H79A)=Sof(H79B)=Sof(C80A)=Sof(H80A)=Sof(H80B)=
 Sof(C81A)=Sof(H81A)=Sof(H81B)=Sof(C82A)=Sof(H82A)=Sof(H82B)=FVAR(4)
 Sof(O10B)=Sof(C83B)=Sof(H83C)=Sof(H83D)=Sof(C84B)=Sof(H84C)=Sof(H84D)=
 Sof(C85B)=Sof(H85C)=Sof(H85D)=Sof(C86B)=Sof(H86C)=Sof(H86D)=1-FVAR(5)
 Sof(O10A)=Sof(C83A)=Sof(H83A)=Sof(H83B)=Sof(C84A)=Sof(H84A)=Sof(H84B)=
 Sof(C85A)=Sof(H85A)=Sof(H85B)=Sof(C86A)=Sof(H86A)=Sof(H86B)=FVAR(5)
 Sof(O11A)=Sof(C87A)=Sof(H87A)=Sof(H87B)=Sof(C88A)=Sof(H88A)=Sof(H88B)=
 Sof(C89A)=Sof(H89A)=Sof(H89B)=Sof(C90A)=Sof(H90A)=Sof(H90B)=FVAR(6)
 Sof(O11B)=Sof(C87B)=Sof(H87C)=Sof(H87D)=Sof(C88B)=Sof(H88C)=Sof(H88D)=
 Sof(C89B)=Sof(H89C)=Sof(H89D)=Sof(C90B)=Sof(H90C)=Sof(H90D)=FVAR(7)
 Sof(O11C)=Sof(C87C)=Sof(H87E)=Sof(H87F)=Sof(C88C)=Sof(H88E)=Sof(H88F)=
 Sof(C89C)=Sof(H89E)=Sof(H89F)=Sof(C90C)=Sof(H90E)=Sof(H90F)=FVAR(8)
6.a Ternary CH refined with riding coordinates:
 C7(H7), C21A(H21A), C21B(H21B), C40(H40), C40(H40A)
6.b Secondary CH2 refined with riding coordinates:
 C67(H67A,H67B), C68(H68A,H68B), C69(H69A,H69B), C70(H70A,H70B), C71(H71A,
 H71B), C72(H72A,H72B), C73(H73A,H73B), C74(H74A,H74B), C75(H75A,H75B),
 C76(H76A,H76B), C77(H77A,H77B), C78(H78A,H78B), C79A(H79A,H79B), C80A(H80A,
 H80B), C81A(H81A,H81B), C82A(H82A,H82B), C79B(H79C,H79D), C80B(H80C,H80D),
 C81B(H81C,H81D), C82B(H82C,H82D), C83A(H83A,H83B), C84A(H84A,H84B), C85A(H85A,
 H85B), C86A(H86A,H86B), C83B(H83C,H83D), C84B(H84C,H84D), C85B(H85C,H85D),
 C86B(H86C,H86D), C87A(H87A,H87B), C88A(H88A,H88B), C89A(H89A,H89B), C90A(H90A,
 H90B), C87B(H87C,H87D), C88B(H88C,H88D), C89B(H89C,H89D), C90B(H90C,H90D),
 C87C(H87E,H87F), C88C(H88E,H88F), C89C(H89E,H89F), C90C(H90E,H90F)
6.c Aromatic/amide H refined with riding coordinates:
 C3(H3), C5(H5), C9(H9), C10(H10), C11(H11), C12(H12), C13(H13), C15(H15),
 C16(H16), C17(H17), C18(H18), C19(H19), C23A(H23A), C24A(H24A), C25A(H25A),
 C26A(H26A), C27A(H27A), C29A(H29A), C30A(H30A), C31A(H31A), C32A(H32A),
 C33A(H33A), C23B(H23B), C24B(H24B), C25B(H25B), C26B(H26B), C27B(H27B),
 C29B(H29B), C30B(H30B), C31B(H31B), C32B(H32B), C33B(H33B), C36(H36), C38(H38),
  C42A(H42A), C43A(H43A), C44A(H44A), C45A(H45A), C46A(H46A), C42B(H42B),
 C43B(H43B), C44B(H44B), C45B(H45B), C46B(H46B), C48(H48), C49(H49), C50(H50),
 C51(H51), C52(H52), C56(H56), C57(H57), C58(H58), C59(H59), C60(H60),
 C62A(H62A), C63A(H63A), C64A(H64A), C65A(H65A), C66A(H66A), C62B(H62B),
 C63B(H63B), C64B(H64B), C65B(H65B), C66B(H66B)
6.d Idealised Me refined as rotating group:
 C20(H20A,H20B,H20C), C53(H53A,H53B,H53C)
;
_olex2_submission_special_instructions 'No special instructions were received'
_oxdiff_exptl_absorpt_empirical_details
;
Empirical correction (ABSPACK) includes:
- Absorption correction using spherical harmonics
- Frame scaling
;
_oxdiff_exptl_absorpt_empirical_full_max 2.740
_oxdiff_exptl_absorpt_empirical_full_min 0.552

loop_
_space_group_symop_operation_xyz
'x, y, z'
'-x+1/2, y+1/2, -z+1/2'
'-x, -y, -z'
'x-1/2, -y-1/2, z-1/2'

loop_
_atom_site_label
_atom_site_type_symbol
_atom_site_fract_x
_atom_site_fract_y
_atom_site_fract_z
_atom_site_U_iso_or_equiv
_atom_site_adp_type
_atom_site_occupancy
_atom_site_site_symmetry_order
_atom_site_calc_flag
_atom_site_refinement_flags_posn
_atom_site_refinement_flags_adp
_atom_site_refinement_flags_occupancy
_atom_site_disorder_assembly
_atom_site_disorder_group
K1 K 0.14351(2) 0.31604(2) 0.34660(2) 0.03126(10) Uani 1 1 d D . . . .
O1 O 0.60050(8) 0.33300(5) 0.39016(5) 0.0273(2) Uani 1 1 d . . . . .
H1 H 0.6380(14) 0.3291(9) 0.3451(9) 0.041 Uiso 1 1 d . U . . .
O2 O 0.67659(8) 0.32722(5) 0.29657(4) 0.0251(2) Uani 1 1 d . . . . .
O3 O 0.27424(9) 0.37965(6) 0.41129(6) 0.0410(3) Uani 1 1 d . . . . .
O4 O 0.08966(9) 0.35844(5) 0.45447(5) 0.0377(3) Uani 1 1 d . . . . .
O5 O -0.04715(8) 0.32272(5) 0.37409(5) 0.0332(3) Uani 1 1 d . . . . .
O6 O 0.00911(9) 0.25929(6) 0.27827(5) 0.0377(3) Uani 1 1 d . . . . .
O7 O 0.19729(9) 0.27129(6) 0.23925(6) 0.0412(3) Uani 1 1 d . . . . .
O8 O 0.33249(9) 0.31479(6) 0.31595(6) 0.0421(3) Uani 1 1 d . . . . .
C1 C 0.65215(10) 0.35672(7) 0.43186(6) 0.0244(3) Uani 1 1 d . . . . .
C2 C 0.69499(10) 0.41167(7) 0.42649(6) 0.0235(3) Uani 1 1 d . . . . .
C3 C 0.74828(11) 0.43387(7) 0.47137(6) 0.0253(3) Uani 1 1 d . . . . .
H3 H 0.776710 0.470736 0.467223 0.030 Uiso 1 1 calc R U . . .
C4 C 0.76152(11) 0.40412(7) 0.52213(6) 0.0265(3) Uani 1 1 d . . . . .
C5 C 0.71833(12) 0.35076(7) 0.52725(7) 0.0282(3) Uani 1 1 d . . . . .
H5 H 0.726600 0.329661 0.561456 0.034 Uiso 1 1 calc R U . . .
C6 C 0.66313(12) 0.32700(7) 0.48386(6) 0.0277(3) Uani 1 1 d D . . . .
C7 C 0.68066(11) 0.44625(7) 0.37203(6) 0.0241(3) Uani 1 1 d . . . . .
H7 H 0.676706 0.417681 0.340363 0.029 Uiso 1 1 calc R U . . .
C8 C 0.58777(11) 0.48042(7) 0.37068(7) 0.0240(3) Uani 1 1 d . . . . .
C9 C 0.52949(12) 0.48841(8) 0.41771(7) 0.0304(3) Uani 1 1 d . . . . .
H9 H 0.546655 0.471360 0.452941 0.036 Uiso 1 1 calc R U . . .
C10 C 0.44650(12) 0.52097(8) 0.41398(7) 0.0349(4) Uani 1 1 d . . . . .
H10 H 0.407575 0.525874 0.446578 0.042 Uiso 1 1 calc R U . . .
C11 C 0.42023(11) 0.54625(8) 0.36316(8) 0.0325(4) Uani 1 1 d . . . . .
H11 H 0.363815 0.568779 0.360790 0.039 Uiso 1 1 calc R U . . .
C12 C 0.47703(11) 0.53840(7) 0.31571(7) 0.0304(3) Uani 1 1 d . . . . .
H12 H 0.459312 0.555387 0.280552 0.037 Uiso 1 1 calc R U . . .
C13 C 0.55958(11) 0.50583(7) 0.31945(7) 0.0278(3) Uani 1 1 d . . . . .
H13 H 0.597793 0.500644 0.286600 0.033 Uiso 1 1 calc R U . . .
C14 C 0.76754(11) 0.48406(7) 0.35989(6) 0.0248(3) Uani 1 1 d . . . . .
C15 C 0.76900(12) 0.54306(7) 0.36849(7) 0.0310(3) Uani 1 1 d . . . . .
H15 H 0.712837 0.562113 0.380887 0.037 Uiso 1 1 calc R U . . .
C16 C 0.85175(12) 0.57469(8) 0.35919(8) 0.0356(4) Uani 1 1 d . . . . .
H16 H 0.851501 0.615162 0.364863 0.043 Uiso 1 1 calc R U . . .
C17 C 0.93406(12) 0.54761(9) 0.34180(8) 0.0385(4) Uani 1 1 d . . . . .
H17 H 0.990682 0.569150 0.335611 0.046 Uiso 1 1 calc R U . . .
C18 C 0.93335(13) 0.48860(9) 0.33342(9) 0.0429(5) Uani 1 1 d . . . . .
H18 H 0.990010 0.469523 0.321890 0.051 Uiso 1 1 calc R U . . .
C19 C 0.85069(12) 0.45731(8) 0.34175(8) 0.0352(4) Uani 1 1 d . . . . .
H19 H 0.850740 0.417007 0.334987 0.042 Uiso 1 1 calc R U . . .
C20 C 0.81978(12) 0.42973(8) 0.56987(7) 0.0321(4) Uani 1 1 d . . . . .
H20A H 0.827261 0.401226 0.600212 0.048 Uiso 1 1 calc R U . . .
H20B H 0.787143 0.463790 0.584792 0.048 Uiso 1 1 calc R U . . .
H20C H 0.882758 0.440792 0.555568 0.048 Uiso 1 1 calc R U . . .
C21A C 0.6237(4) 0.26646(15) 0.4930(3) 0.0260(5) Uani 0.358(12) 1 d D U P A 1
H21A H 0.615543 0.248923 0.454519 0.031 Uiso 0.358(12) 1 calc R U P A 1
C22A C 0.5235(5) 0.2721(4) 0.5185(4) 0.0278(5) Uani 0.358(12) 1 d D U P A 1
C23A C 0.4979(6) 0.3183(3) 0.5526(4) 0.0313(5) Uani 0.358(12) 1 d D U P A 1
H23A H 0.541673 0.349055 0.557779 0.038 Uiso 0.358(12) 1 calc R U P A 1
C24A C 0.4093(7) 0.3206(5) 0.5793(6) 0.0355(9) Uani 0.358(12) 1 d D . P A 1
H24A H 0.393119 0.352853 0.602101 0.043 Uiso 0.358(12) 1 calc R U P A 1
C25A C 0.3452(6) 0.2761(5) 0.5728(6) 0.0360(11) Uani 0.358(12) 1 d D . P A 1
H25A H 0.286203 0.276435 0.592521 0.043 Uiso 0.358(12) 1 calc R U P A 1
C26A C 0.3677(7) 0.2310(5) 0.5372(5) 0.0361(12) Uani 0.358(12) 1 d D . P A 1
H26A H 0.322842 0.200934 0.531387 0.043 Uiso 0.358(12) 1 calc R U P A 1
C27A C 0.4556(8) 0.2292(5) 0.5097(7) 0.0342(8) Uani 0.358(12) 1 d D . P A 1
H27A H 0.469345 0.198300 0.484566 0.041 Uiso 0.358(12) 1 calc R U P A 1
C28A C 0.6894(6) 0.2266(4) 0.5265(3) 0.0266(6) Uani 0.358(12) 1 d D U P A 1
C29A C 0.6686(11) 0.2095(10) 0.5817(5) 0.0321(13) Uani 0.358(12) 1 d D . P A 1
H29A H 0.609632 0.220561 0.598231 0.039 Uiso 0.358(12) 1 calc R U P A 1
C30A C 0.7328(6) 0.1765(4) 0.6132(3) 0.0363(7) Uani 0.358(12) 1 d D U P A 1
H30A H 0.724734 0.172087 0.652987 0.044 Uiso 0.358(12) 1 calc R U P A 1
C31A C 0.808(2) 0.1502(17) 0.5858(8) 0.0493(8) Uani 0.358(12) 1 d D . P A 1
H31A H 0.845407 0.122085 0.604954 0.059 Uiso 0.358(12) 1 calc R U P A 1
C32A C 0.8285(15) 0.1651(13) 0.5307(7) 0.0536(9) Uani 0.358(12) 1 d D . P A 1
H32A H 0.884829 0.150830 0.513286 0.064 Uiso 0.358(12) 1 calc R U P A 1
C33A C 0.7675(13) 0.2008(10) 0.5001(5) 0.0426(9) Uani 0.358(12) 1 d D . P A 1
H33A H 0.779174 0.207653 0.461003 0.051 Uiso 0.358(12) 1 calc R U P A 1
C21B C 0.6053(3) 0.27186(12) 0.49227(18) 0.0260(5) Uani 0.642(12) 1 d D . P A 2
H21B H 0.590524 0.255977 0.453792 0.031 Uiso 0.642(12) 1 calc R U P A 2
C22B C 0.5103(3) 0.2804(2) 0.5233(2) 0.0278(5) Uani 0.642(12) 1 d D . P A 2
C23B C 0.4935(3) 0.3264(2) 0.5594(2) 0.0313(5) Uani 0.642(12) 1 d D . P A 2
H23B H 0.539958 0.355993 0.562671 0.038 Uiso 0.642(12) 1 calc R U P A 2
C24B C 0.4098(4) 0.3302(3) 0.5911(3) 0.0355(9) Uani 0.642(12) 1 d D . P A 2
H24B H 0.400407 0.361675 0.616218 0.043 Uiso 0.642(12) 1 calc R U P A 2
C25B C 0.3407(3) 0.2882(3) 0.5862(3) 0.0360(11) Uani 0.642(12) 1 d D . P A 2
H25B H 0.283385 0.290845 0.607458 0.043 Uiso 0.642(12) 1 calc R U P A 2
C26B C 0.3556(4) 0.2426(3) 0.5500(3) 0.0361(12) Uani 0.642(12) 1 d D . P A 2
H26B H 0.308087 0.213665 0.546277 0.043 Uiso 0.642(12) 1 calc R U P A 2
C27B C 0.4399(5) 0.2383(3) 0.5189(4) 0.0342(8) Uani 0.642(12) 1 d D . P A 2
H27B H 0.449324 0.206345 0.494410 0.041 Uiso 0.642(12) 1 calc R U P A 2
C28B C 0.6675(3) 0.22781(19) 0.52313(18) 0.0266(6) Uani 0.642(12) 1 d D . P A 2
C29B C 0.6497(5) 0.2090(5) 0.5781(3) 0.0321(13) Uani 0.642(12) 1 d D . P A 2
H29B H 0.593893 0.221915 0.597010 0.039 Uiso 0.642(12) 1 calc R U P A 2
C30B C 0.7116(4) 0.1716(2) 0.60617(18) 0.0363(7) Uani 0.642(12) 1 d D . P A 2
H30B H 0.696045 0.157375 0.642803 0.044 Uiso 0.642(12) 1 calc R U P A 2
C31B C 0.7957(11) 0.1554(9) 0.5804(4) 0.0493(8) Uani 0.642(12) 1 d D . P A 2
H31B H 0.840444 0.132137 0.600235 0.059 Uiso 0.642(12) 1 calc R U P A 2
C32B C 0.8143(8) 0.1730(7) 0.5258(4) 0.0536(9) Uani 0.642(12) 1 d D . P A 2
H32B H 0.870222 0.159876 0.507222 0.064 Uiso 0.642(12) 1 calc R U P A 2
C33B C 0.7522(7) 0.2099(5) 0.4976(3) 0.0426(9) Uani 0.642(12) 1 d D . P A 2
H33B H 0.767556 0.223080 0.460555 0.051 Uiso 0.642(12) 1 calc R U P A 2
C34 C 0.63311(10) 0.30007(7) 0.25362(7) 0.0242(3) Uani 1 1 d . . . . .
C35 C 0.60508(11) 0.24183(7) 0.25656(7) 0.0276(3) Uani 1 1 d . . . . .
C36 C 0.56211(12) 0.21611(7) 0.20916(8) 0.0333(4) Uani 1 1 d . . . . .
H36 H 0.543303 0.176925 0.211686 0.040 Uiso 1 1 calc R U . . .
C37 C 0.54588(13) 0.24521(8) 0.15891(8) 0.0344(4) Uani 1 1 d . . . . .
C38 C 0.57303(12) 0.30279(7) 0.15669(7) 0.0310(3) Uani 1 1 d . . . . .
H38 H 0.562115 0.323831 0.122716 0.037 Uiso 1 1 calc R U . . .
C39 C 0.61559(11) 0.33055(7) 0.20252(7) 0.0252(3) Uani 1 1 d . . . . .
C40 C 0.62210(12) 0.20742(7) 0.31066(7) 0.0306(3) Uani 1 1 d D . . . .
H40 H 0.631259 0.235559 0.342330 0.037 Uiso 0.844(3) 1 calc R U P B 1
H40A H 0.640173 0.237698 0.338876 0.037 Uiso 0.156(3) 1 calc R U P B 2
C41A C 0.53212(15) 0.17269(9) 0.32362(9) 0.0318(5) Uani 0.844(3) 1 d D . P B 1
C42A C 0.4595(2) 0.19882(10) 0.3545(2) 0.0389(5) Uani 0.844(3) 1 d D . P B 1
H42A H 0.468273 0.236687 0.368753 0.047 Uiso 0.844(3) 1 calc R U P B 1
C43A C 0.37441(18) 0.17020(12) 0.36459(13) 0.0494(8) Uani 0.844(3) 1 d D . P B 1
H43A H 0.324862 0.188873 0.384948 0.059 Uiso 0.844(3) 1 calc R U P B 1
C44A C 0.36140(17) 0.11452(12) 0.34514(15) 0.0552(8) Uani 0.844(3) 1 d D . P B 1
H44A H 0.303416 0.094714 0.352402 0.066 Uiso 0.844(3) 1 calc R U P B 1
C45A C 0.43373(16) 0.08801(10) 0.31500(13) 0.0486(6) Uani 0.844(3) 1 d D . P B 1
H45A H 0.425258 0.049863 0.301384 0.058 Uiso 0.844(3) 1 calc R U P B 1
C46A C 0.51824(15) 0.11674(9) 0.30460(10) 0.0364(5) Uani 0.844(3) 1 d D . P B 1
H46A H 0.567545 0.097934 0.284148 0.044 Uiso 0.844(3) 1 calc R U P B 1
C41B C 0.5371(5) 0.1779(4) 0.3386(4) 0.0318(5) Uani 0.156(3) 1 d D . P B 2
C42B C 0.4614(11) 0.2113(3) 0.3580(12) 0.0389(5) Uani 0.156(3) 1 d D . P B 2
H42B H 0.465142 0.252065 0.355800 0.047 Uiso 0.156(3) 1 calc R U P B 2
C43B C 0.3804(8) 0.1856(4) 0.3803(9) 0.0494(8) Uani 0.156(3) 1 d D . P B 2
H43B H 0.329688 0.208746 0.394087 0.059 Uiso 0.156(3) 1 calc R U P B 2
C44B C 0.3736(6) 0.1262(4) 0.3826(8) 0.0552(8) Uani 0.156(3) 1 d D . P B 2
H44B H 0.315800 0.108381 0.394208 0.066 Uiso 0.156(3) 1 calc R U P B 2
C45B C 0.4516(6) 0.0930(3) 0.3678(6) 0.0486(6) Uani 0.156(3) 1 d D . P B 2
H45B H 0.449078 0.052358 0.371939 0.058 Uiso 0.156(3) 1 calc R U P B 2
C46B C 0.5333(5) 0.1188(4) 0.3471(5) 0.0364(5) Uani 0.156(3) 1 d D . P B 2
H46B H 0.587505 0.095858 0.338502 0.044 Uiso 0.156(3) 1 calc R U P B 2
C47 C 0.71061(12) 0.16899(7) 0.30881(7) 0.0291(3) Uani 1 1 d . . . . .
C48 C 0.73695(14) 0.13939(8) 0.35753(9) 0.0412(4) Uani 1 1 d . . . . .
H48 H 0.700081 0.143751 0.391033 0.049 Uiso 1 1 calc R U . . .
C49 C 0.81600(15) 0.10359(9) 0.35826(9) 0.0453(5) Uani 1 1 d . . . . .
H49 H 0.832579 0.083643 0.392080 0.054 Uiso 1 1 calc R U . . .
C50 C 0.87077(13) 0.09676(8) 0.31014(9) 0.0412(4) Uani 1 1 d . . . . .
H50 H 0.925199 0.072413 0.310586 0.049 Uiso 1 1 calc R U . . .
C51 C 0.84526(13) 0.12579(9) 0.26148(9) 0.0411(4) Uani 1 1 d . . . . .
H51 H 0.882407 0.121380 0.228095 0.049 Uiso 1 1 calc R U . . .
C52 C 0.76573(12) 0.16149(8) 0.26069(8) 0.0336(4) Uani 1 1 d . . . . .
H52 H 0.748950 0.181005 0.226661 0.040 Uiso 1 1 calc R U . . .
C53 C 0.49919(16) 0.21627(9) 0.10823(9) 0.0473(5) Uani 1 1 d . . . . .
H53A H 0.446912 0.240403 0.094145 0.071 Uiso 1 1 calc R U . . .
H53B H 0.473988 0.178697 0.119683 0.071 Uiso 1 1 calc R U . . .
H53C H 0.546505 0.211008 0.078122 0.071 Uiso 1 1 calc R U . . .
C54 C 0.64512(11) 0.39336(7) 0.19963(6) 0.0257(3) Uani 1 1 d D . . . .
H54 H 0.6381(12) 0.4090(8) 0.2388(8) 0.025(4) Uiso 1 1 d . . . . .
C55 C 0.57906(12) 0.42842(7) 0.16154(7) 0.0279(3) Uani 1 1 d . . . . .
C56 C 0.49287(12) 0.44890(8) 0.18241(8) 0.0335(4) Uani 1 1 d . . . . .
H56 H 0.475440 0.440788 0.220528 0.040 Uiso 1 1 calc R U . . .
C57 C 0.43185(13) 0.48104(8) 0.14838(9) 0.0406(4) Uani 1 1 d . . . . .
H57 H 0.373802 0.495276 0.163645 0.049 Uiso 1 1 calc R U . . .
C58 C 0.45479(16) 0.49245(9) 0.09266(9) 0.0464(5) Uani 1 1 d . . . . .
H58 H 0.412655 0.514121 0.069347 0.056 Uiso 1 1 calc R U . . .
C59 C 0.53939(18) 0.47207(10) 0.07127(9) 0.0535(6) Uani 1 1 d . . . . .
H59 H 0.555590 0.479407 0.032810 0.064 Uiso 1 1 calc R U . . .
C60 C 0.60139(15) 0.44082(9) 0.10549(8) 0.0414(4) Uani 1 1 d . . . . .
H60 H 0.660172 0.427692 0.090258 0.050 Uiso 1 1 calc R U . . .
C61A C 0.7498(4) 0.3999(5) 0.1833(8) 0.0286(5) Uani 0.417(9) 1 d D U P C 1
C62A C 0.7939(6) 0.4517(4) 0.1979(4) 0.0375(14) Uani 0.417(9) 1 d D . P C 1
H62A H 0.759229 0.479786 0.218664 0.045 Uiso 0.417(9) 1 calc R U P C 1
C63A C 0.8874(6) 0.4629(4) 0.1825(4) 0.0419(11) Uani 0.417(9) 1 d D . P C 1
H63A H 0.915180 0.499068 0.191304 0.050 Uiso 0.417(9) 1 calc R U P C 1
C64A C 0.9405(3) 0.4217(5) 0.1545(4) 0.0381(12) Uani 0.417(9) 1 d D . P C 1
H64A H 1.005544 0.428678 0.145730 0.046 Uiso 0.417(9) 1 calc R U P C 1
C65A C 0.8979(11) 0.3703(7) 0.1393(17) 0.0395(4) Uani 0.417(9) 1 d D . P C 1
H65A H 0.932661 0.342685 0.118002 0.047 Uiso 0.417(9) 1 calc R U P C 1
C66A C 0.8039(10) 0.3588(6) 0.1554(15) 0.0320(10) Uani 0.417(9) 1 d D . P C 1
H66A H 0.776633 0.322304 0.146967 0.038 Uiso 0.417(9) 1 calc R U P C 1
C61B C 0.7485(3) 0.4039(4) 0.1824(6) 0.0286(5) Uani 0.583(9) 1 d D . P C 2
C62B C 0.7863(4) 0.4595(3) 0.1840(3) 0.0375(14) Uani 0.583(9) 1 d D . P C 2
H62B H 0.749630 0.489870 0.199744 0.045 Uiso 0.583(9) 1 calc R U P C 2
C63B C 0.8765(4) 0.4710(2) 0.1629(3) 0.0419(11) Uani 0.583(9) 1 d D . P C 2
H63B H 0.900975 0.509091 0.164511 0.050 Uiso 0.583(9) 1 calc R U P C 2
C64B C 0.9310(3) 0.4276(3) 0.1396(3) 0.0381(12) Uani 0.583(9) 1 d D . P C 2
H64B H 0.991561 0.435864 0.123643 0.046 Uiso 0.583(9) 1 calc R U P C 2
C65B C 0.8964(8) 0.3718(5) 0.1399(12) 0.0395(4) Uani 0.583(9) 1 d D . P C 2
H65B H 0.935221 0.341252 0.126445 0.047 Uiso 0.583(9) 1 calc R U P C 2
C66B C 0.8045(7) 0.3604(4) 0.1599(10) 0.0320(10) Uani 0.583(9) 1 d D . P C 2
H66B H 0.780152 0.322317 0.157951 0.038 Uiso 0.583(9) 1 calc R U P C 2
C67 C 0.38994(13) 0.35890(9) 0.34005(11) 0.0488(5) Uani 1 1 d . . . . .
H67A H 0.374344 0.396390 0.322361 0.059 Uiso 1 1 calc R U . . .
H67B H 0.458235 0.350622 0.333256 0.059 Uiso 1 1 calc R U . . .
C68 C 0.37076(13) 0.36115(9) 0.40225(11) 0.0495(5) Uani 1 1 d . . . . .
H68A H 0.380444 0.322593 0.419197 0.059 Uiso 1 1 calc R U . . .
H68B H 0.415480 0.388311 0.420763 0.059 Uiso 1 1 calc R U . . .
C69 C 0.25109(16) 0.38591(10) 0.46936(9) 0.0492(5) Uani 1 1 d . . . . .
H69A H 0.292831 0.415291 0.487003 0.059 Uiso 1 1 calc R U . . .
H69B H 0.261188 0.348971 0.489435 0.059 Uiso 1 1 calc R U . . .
C70 C 0.14924(16) 0.40379(9) 0.47428(9) 0.0469(5) Uani 1 1 d . . . . .
H70A H 0.134108 0.412608 0.514368 0.056 Uiso 1 1 calc R U . . .
H70B H 0.137931 0.438899 0.451433 0.056 Uiso 1 1 calc R U . . .
C71 C -0.00925(14) 0.37219(9) 0.45942(8) 0.0437(5) Uani 1 1 d . . . . .
H71A H -0.022633 0.409088 0.439966 0.052 Uiso 1 1 calc R U . . .
H71B H -0.026331 0.376483 0.499952 0.052 Uiso 1 1 calc R U . . .
C72 C -0.06757(13) 0.32513(9) 0.43316(8) 0.0402(4) Uani 1 1 d . . . . .
H72A H -0.051846 0.287838 0.451229 0.048 Uiso 1 1 calc R U . . .
H72B H -0.136304 0.332836 0.438985 0.048 Uiso 1 1 calc R U . . .
C73 C -0.11076(12) 0.28570(8) 0.34397(9) 0.0378(4) Uani 1 1 d . . . . .
H73A H -0.177161 0.299600 0.347997 0.045 Uiso 1 1 calc R U . . .
H73B H -0.107058 0.246210 0.359582 0.045 Uiso 1 1 calc R U . . .
C74 C -0.08282(13) 0.28555(9) 0.28290(9) 0.0398(4) Uani 1 1 d . . . . .
H74A H -0.130157 0.263698 0.260283 0.048 Uiso 1 1 calc R U . . .
H74B H -0.080515 0.325459 0.268251 0.048 Uiso 1 1 calc R U . . .
C75 C 0.03582(15) 0.24815(10) 0.22116(8) 0.0456(5) Uani 1 1 d . . . . .
H75A H 0.031553 0.283920 0.198471 0.055 Uiso 1 1 calc R U . . .
H75B H -0.007626 0.219258 0.204195 0.055 Uiso 1 1 calc R U . . .
C76 C 0.13600(16) 0.22603(9) 0.22098(9) 0.0466(5) Uani 1 1 d . . . . .
H76A H 0.141830 0.192671 0.246890 0.056 Uiso 1 1 calc R U . . .
H76B H 0.153809 0.213445 0.182277 0.056 Uiso 1 1 calc R U . . .
C77 C 0.29599(15) 0.25602(10) 0.23662(10) 0.0512(5) Uani 1 1 d . . . . .
H77A H 0.313761 0.246690 0.197027 0.061 Uiso 1 1 calc R U . . .
H77B H 0.308215 0.221719 0.260470 0.061 Uiso 1 1 calc R U . . .
C78 C 0.35383(14) 0.30548(10) 0.25744(10) 0.0506(5) Uani 1 1 d . . . . .
H78A H 0.422610 0.297066 0.252877 0.061 Uiso 1 1 calc R U . . .
H78B H 0.338487 0.340426 0.235182 0.061 Uiso 1 1 calc R U . . .
O9A O 0.14826(19) 0.42041(7) 0.29615(9) 0.0389(6) Uani 0.876(3) 1 d D . P D 1
C79A C 0.1941(6) 0.47357(15) 0.30801(15) 0.0379(7) Uani 0.876(3) 1 d D . P D 1
H79A H 0.238076 0.469575 0.340720 0.045 Uiso 0.876(3) 1 calc R U P D 1
H79B H 0.146475 0.503708 0.316852 0.045 Uiso 0.876(3) 1 calc R U P D 1
C80A C 0.24931(15) 0.48892(10) 0.25407(10) 0.0389(5) Uani 0.876(3) 1 d D . P D 1
H80A H 0.242069 0.530263 0.244893 0.047 Uiso 0.876(3) 1 calc R U P D 1
H80B H 0.318005 0.480112 0.258636 0.047 Uiso 0.876(3) 1 calc R U P D 1
C81A C 0.20472(15) 0.45143(10) 0.20771(10) 0.0377(5) Uani 0.876(3) 1 d D . P D 1
H81A H 0.182652 0.475127 0.175316 0.045 Uiso 0.876(3) 1 calc R U P D 1
H81B H 0.250697 0.422371 0.193792 0.045 Uiso 0.876(3) 1 calc R U P D 1
C82A C 0.12102(17) 0.42292(10) 0.23767(9) 0.0377(5) Uani 0.876(3) 1 d D . P D 1
H82A H 0.062166 0.445957 0.232808 0.045 Uiso 0.876(3) 1 calc R U P D 1
H82B H 0.109755 0.383795 0.222433 0.045 Uiso 0.876(3) 1 calc R U P D 1
O9B O 0.167(2) 0.4170(4) 0.2914(7) 0.0389(6) Uani 0.124(3) 1 d D . P D 2
C79B C 0.201(5) 0.4688(11) 0.3160(9) 0.0379(7) Uani 0.124(3) 1 d D . P D 2
H79C H 0.265259 0.462099 0.332236 0.045 Uiso 0.124(3) 1 calc R U P D 2
H79D H 0.158176 0.480344 0.347353 0.045 Uiso 0.124(3) 1 calc R U P D 2
C80B C 0.2064(10) 0.5178(7) 0.2726(5) 0.0389(5) Uani 0.124(3) 1 d D . P D 2
H80C H 0.173212 0.552655 0.286378 0.047 Uiso 0.124(3) 1 calc R U P D 2
H80D H 0.273380 0.527592 0.263468 0.047 Uiso 0.124(3) 1 calc R U P D 2
C81B C 0.1552(10) 0.4916(5) 0.2214(5) 0.0377(5) Uani 0.124(3) 1 d D . P D 2
H81C H 0.086163 0.500643 0.221555 0.045 Uiso 0.124(3) 1 calc R U P D 2
H81D H 0.183513 0.504656 0.185148 0.045 Uiso 0.124(3) 1 calc R U P D 2
C82B C 0.1734(14) 0.4279(5) 0.2318(6) 0.0377(5) Uani 0.124(3) 1 d D . P D 2
H82C H 0.125594 0.404521 0.211066 0.045 Uiso 0.124(3) 1 calc R U P D 2
H82D H 0.237596 0.417279 0.217864 0.045 Uiso 0.124(3) 1 calc R U P D 2
O10A O 0.14097(12) 0.21020(7) 0.39488(8) 0.0434(4) Uani 0.926(3) 1 d D . P D 1
C83A C 0.08680(18) 0.15990(10) 0.38110(10) 0.0413(5) Uani 0.926(3) 1 d D . P D 1
H83A H 0.129317 0.126387 0.375413 0.050 Uiso 0.926(3) 1 calc R U P D 1
H83B H 0.048928 0.166058 0.346092 0.050 Uiso 0.926(3) 1 calc R U P D 1
C84A C 0.02258(16) 0.15050(10) 0.43119(10) 0.0458(5) Uani 0.926(3) 1 d D . P D 1
H84A H 0.003740 0.109592 0.434597 0.055 Uiso 0.926(3) 1 calc R U P D 1
H84B H -0.035491 0.174616 0.428609 0.055 Uiso 0.926(3) 1 calc R U P D 1
C85A C 0.0855(2) 0.16891(14) 0.48038(11) 0.0660(8) Uani 0.926(3) 1 d D . P D 1
H85A H 0.047170 0.187139 0.510700 0.079 Uiso 0.926(3) 1 calc R U P D 1
H85B H 0.120123 0.135560 0.496531 0.079 Uiso 0.926(3) 1 calc R U P D 1
C86A C 0.1535(2) 0.21123(13) 0.45480(12) 0.0564(7) Uani 0.926(3) 1 d D . P D 1
H86A H 0.140592 0.250317 0.469624 0.068 Uiso 0.926(3) 1 calc R U P D 1
H86B H 0.219961 0.200741 0.464695 0.068 Uiso 0.926(3) 1 calc R U P D 1
O10B O 0.1252(16) 0.2221(6) 0.4137(8) 0.0434(4) Uani 0.074(3) 1 d D . P D 2
C83B C 0.104(3) 0.1666(9) 0.3907(6) 0.0413(5) Uani 0.074(3) 1 d D . P D 2
H83C H 0.156146 0.153610 0.365218 0.050 Uiso 0.074(3) 1 calc R U P D 2
H83D H 0.043746 0.167342 0.368965 0.050 Uiso 0.074(3) 1 calc R U P D 2
C84B C 0.0962(18) 0.1276(5) 0.4413(9) 0.0458(5) Uani 0.074(3) 1 d D . P D 2
H84C H 0.120880 0.088746 0.432274 0.055 Uiso 0.074(3) 1 calc R U P D 2
H84D H 0.028919 0.124147 0.453439 0.055 Uiso 0.074(3) 1 calc R U P D 2
C85B C 0.156(2) 0.1556(9) 0.4874(8) 0.0660(8) Uani 0.074(3) 1 d D . P D 2
H85C H 0.119454 0.158774 0.523182 0.079 Uiso 0.074(3) 1 calc R U P D 2
H85D H 0.214790 0.133178 0.494668 0.079 Uiso 0.074(3) 1 calc R U P D 2
C86B C 0.179(2) 0.2139(9) 0.4642(11) 0.0564(7) Uani 0.074(3) 1 d D . P D 2
H86C H 0.163052 0.243962 0.492354 0.068 Uiso 0.074(3) 1 calc R U P D 2
H86D H 0.248276 0.216556 0.455810 0.068 Uiso 0.074(3) 1 calc R U P D 2
O11A O 0.22779(19) 0.04309(12) 0.48302(14) 0.0555(7) Uani 0.623(2) 1 d D . P E 1
C87A C 0.3116(2) 0.07525(16) 0.49281(16) 0.0496(8) Uani 0.623(2) 1 d D . P E 1
H87A H 0.311441 0.091309 0.531732 0.059 Uiso 0.623(2) 1 calc R U P E 1
H87B H 0.315992 0.107451 0.465432 0.059 Uiso 0.623(2) 1 calc R U P E 1
C88A C 0.3939(3) 0.03491(19) 0.4854(2) 0.0680(10) Uani 0.623(2) 1 d D . P E 1
H88A H 0.445850 0.043851 0.512509 0.082 Uiso 0.623(2) 1 calc R U P E 1
H88B H 0.419222 0.036830 0.446246 0.082 Uiso 0.623(2) 1 calc R U P E 1
C89A C 0.3495(3) -0.0255(2) 0.4979(3) 0.0811(14) Uani 0.623(2) 1 d D . P E 1
H89A H 0.362634 -0.052823 0.466567 0.097 Uiso 0.623(2) 1 calc R U P E 1
H89B H 0.374674 -0.041701 0.533788 0.097 Uiso 0.623(2) 1 calc R U P E 1
C90A C 0.2509(3) -0.0136(2) 0.5020(3) 0.0844(13) Uani 0.623(2) 1 d D U P E 1
H90A H 0.230783 -0.017941 0.542054 0.101 Uiso 0.623(2) 1 calc R U P E 1
H90B H 0.214978 -0.041957 0.479054 0.101 Uiso 0.623(2) 1 calc R U P E 1
O11B O 0.2731(5) 0.0272(3) 0.4675(3) 0.0555(7) Uani 0.246(3) 1 d D . P F 2
C87B C 0.3352(6) 0.0442(4) 0.5118(4) 0.0496(8) Uani 0.246(3) 1 d D . P F 2
H87C H 0.301529 0.069384 0.539043 0.059 Uiso 0.246(3) 1 calc R U P F 2
H87D H 0.390660 0.065331 0.496360 0.059 Uiso 0.246(3) 1 calc R U P F 2
C88B C 0.3672(7) -0.0102(5) 0.5404(4) 0.0680(10) Uani 0.246(3) 1 d D . P F 2
H88C H 0.323946 -0.020651 0.571954 0.082 Uiso 0.246(3) 1 calc R U P F 2
H88D H 0.432950 -0.006424 0.555322 0.082 Uiso 0.246(3) 1 calc R U P F 2
C89B C 0.3623(10) -0.0559(4) 0.4916(6) 0.0811(14) Uani 0.246(3) 1 d D . P F 2
H89C H 0.426878 -0.066535 0.478385 0.097 Uiso 0.246(3) 1 calc R U P F 2
H89D H 0.328218 -0.090982 0.503955 0.097 Uiso 0.246(3) 1 calc R U P F 2
C90B C 0.3107(9) -0.0265(4) 0.4486(4) 0.0844(13) Uani 0.246(3) 1 d D . P F 2
H90C H 0.257539 -0.051250 0.435477 0.101 Uiso 0.246(3) 1 calc R U P F 2
H90D H 0.353356 -0.019661 0.415865 0.101 Uiso 0.246(3) 1 calc R U P F 2
O11C O 0.2695(8) 0.0334(6) 0.4873(7) 0.0555(7) Uani 0.130(3) 1 d D . P G 3
C87C C 0.3605(10) 0.0415(5) 0.5118(8) 0.0496(8) Uani 0.130(3) 1 d D . P G 3
H87E H 0.357336 0.070263 0.542690 0.059 Uiso 0.130(3) 1 calc R U P G 3
H87F H 0.406241 0.055152 0.482849 0.059 Uiso 0.130(3) 1 calc R U P G 3
C88C C 0.3911(11) -0.0158(7) 0.5347(8) 0.0680(10) Uani 0.130(3) 1 d D . P G 3
H88E H 0.371818 -0.020349 0.574898 0.082 Uiso 0.130(3) 1 calc R U P G 3
H88F H 0.461048 -0.020754 0.531825 0.082 Uiso 0.130(3) 1 calc R U P G 3
C89C C 0.3372(15) -0.0596(5) 0.4957(11) 0.0811(14) Uani 0.130(3) 1 d D . P G 3
H89E H 0.381335 -0.078083 0.468462 0.097 Uiso 0.130(3) 1 calc R U P G 3
H89F H 0.305139 -0.089739 0.518351 0.097 Uiso 0.130(3) 1 calc R U P G 3
C90C C 0.2699(14) -0.0244(6) 0.4672(10) 0.0844(13) Uani 0.130(3) 1 d D . P G 3
H90E H 0.205515 -0.041109 0.472188 0.101 Uiso 0.130(3) 1 calc R U P G 3
H90F H 0.284438 -0.024387 0.426130 0.101 Uiso 0.130(3) 1 calc R U P G 3

loop_
_atom_site_aniso_label
_atom_site_aniso_U_11
_atom_site_aniso_U_22
_atom_site_aniso_U_33
_atom_site_aniso_U_23
_atom_site_aniso_U_13
_atom_site_aniso_U_12
K1 0.02404(16) 0.0367(2) 0.03309(18) -0.00138(14) 0.00158(13) -0.00154(14)
O1 0.0287(5) 0.0312(6) 0.0220(5) 0.0001(4) 0.0019(4) -0.0053(5)
O2 0.0277(5) 0.0261(5) 0.0216(5) -0.0007(4) 0.0006(4) -0.0013(4)
O3 0.0333(6) 0.0427(7) 0.0468(7) 0.0027(6) -0.0135(5) 0.0006(6)
O4 0.0407(7) 0.0386(7) 0.0338(6) -0.0034(5) -0.0018(5) 0.0065(6)
O5 0.0262(5) 0.0393(7) 0.0343(6) 0.0022(5) 0.0031(5) 0.0013(5)
O6 0.0348(6) 0.0476(7) 0.0306(6) -0.0008(5) -0.0026(5) -0.0025(6)
O7 0.0369(7) 0.0459(7) 0.0407(7) -0.0027(6) 0.0090(5) 0.0050(6)
O8 0.0267(6) 0.0435(7) 0.0562(8) 0.0054(6) 0.0040(6) 0.0019(5)
C1 0.0236(7) 0.0274(8) 0.0221(7) -0.0005(6) 0.0040(6) 0.0010(6)
C2 0.0227(7) 0.0264(8) 0.0213(7) 0.0008(6) 0.0039(5) 0.0032(6)
C3 0.0258(7) 0.0251(8) 0.0250(7) 0.0007(6) 0.0058(6) 0.0007(6)
C4 0.0264(7) 0.0306(8) 0.0225(7) -0.0014(6) 0.0023(6) 0.0036(6)
C5 0.0338(8) 0.0304(8) 0.0205(7) 0.0023(6) 0.0039(6) 0.0018(7)
C6 0.0343(8) 0.0272(8) 0.0215(7) 0.0010(6) 0.0057(6) -0.0004(7)
C7 0.0251(7) 0.0251(7) 0.0222(7) 0.0008(6) 0.0031(6) -0.0003(6)
C8 0.0222(7) 0.0246(7) 0.0252(7) -0.0009(6) 0.0009(6) -0.0035(6)
C9 0.0283(8) 0.0387(9) 0.0242(8) -0.0007(7) 0.0014(6) 0.0023(7)
C10 0.0280(8) 0.0466(10) 0.0301(8) -0.0030(7) 0.0054(6) 0.0047(8)
C11 0.0226(7) 0.0364(9) 0.0385(9) -0.0016(7) -0.0012(6) 0.0024(7)
C12 0.0249(7) 0.0349(9) 0.0315(8) 0.0048(7) -0.0033(6) -0.0003(7)
C13 0.0244(7) 0.0329(8) 0.0262(7) 0.0029(6) 0.0037(6) -0.0014(6)
C14 0.0236(7) 0.0298(8) 0.0210(7) 0.0038(6) 0.0016(6) 0.0015(6)
C15 0.0249(7) 0.0316(9) 0.0366(9) 0.0008(7) 0.0005(6) 0.0008(7)
C16 0.0318(8) 0.0327(9) 0.0423(10) 0.0077(7) -0.0031(7) -0.0048(7)
C17 0.0266(8) 0.0477(11) 0.0411(10) 0.0132(8) 0.0025(7) -0.0069(8)
C18 0.0274(8) 0.0500(11) 0.0513(11) 0.0087(9) 0.0141(8) 0.0051(8)
C19 0.0331(9) 0.0333(9) 0.0393(9) 0.0042(7) 0.0120(7) 0.0044(7)
C20 0.0335(8) 0.0369(9) 0.0260(8) -0.0023(7) -0.0006(6) -0.0017(7)
C21A 0.0290(9) 0.0259(7) 0.0230(6) 0.0014(6) 0.0018(7) 0.0004(7)
C22A 0.0298(9) 0.0277(10) 0.0258(8) 0.0041(7) 0.0013(7) 0.0019(8)
C23A 0.0321(7) 0.0312(9) 0.0306(10) 0.0017(7) 0.0017(7) 0.0009(7)
C24A 0.0382(10) 0.042(2) 0.026(3) -0.0022(13) 0.0033(14) 0.0106(12)
C25A 0.0328(10) 0.050(3) 0.025(3) 0.0049(18) 0.0048(12) 0.0039(14)
C26A 0.0362(15) 0.047(3) 0.025(3) 0.005(2) 0.0017(14) -0.0104(19)
C27A 0.043(2) 0.036(2) 0.023(3) 0.0010(12) 0.0044(14) -0.006(2)
C28A 0.0266(12) 0.0257(7) 0.0277(7) -0.0004(6) 0.0014(8) -0.0006(9)
C29A 0.035(3) 0.0342(9) 0.0273(11) 0.0030(10) 0.0032(17) 0.005(2)
C30A 0.0380(12) 0.0359(9) 0.0351(9) 0.0039(7) -0.0022(8) 0.0004(9)
C31A 0.054(4) 0.034(4) 0.060(2) 0.0153(15) 0.005(3) 0.0180(16)
C32A 0.053(3) 0.035(4) 0.073(2) 0.0145(15) 0.028(2) 0.0257(16)
C33A 0.057(3) 0.027(4) 0.0439(12) 0.0081(10) 0.0236(16) 0.0170(15)
C21B 0.0290(9) 0.0259(7) 0.0230(6) 0.0014(6) 0.0018(7) 0.0004(7)
C22B 0.0298(9) 0.0277(10) 0.0258(8) 0.0041(7) 0.0013(7) 0.0019(8)
C23B 0.0321(7) 0.0312(9) 0.0306(10) 0.0017(7) 0.0017(7) 0.0009(7)
C24B 0.0382(10) 0.042(2) 0.026(3) -0.0022(13) 0.0033(14) 0.0106(12)
C25B 0.0328(10) 0.050(3) 0.025(3) 0.0049(18) 0.0048(12) 0.0039(14)
C26B 0.0362(15) 0.047(3) 0.025(3) 0.005(2) 0.0017(14) -0.0104(19)
C27B 0.043(2) 0.036(2) 0.023(3) 0.0010(12) 0.0044(14) -0.006(2)
C28B 0.0266(12) 0.0257(7) 0.0277(7) -0.0004(6) 0.0014(8) -0.0006(9)
C29B 0.035(3) 0.0342(9) 0.0273(11) 0.0030(10) 0.0032(17) 0.005(2)
C30B 0.0380(12) 0.0359(9) 0.0351(9) 0.0039(7) -0.0022(8) 0.0004(9)
C31B 0.054(4) 0.034(4) 0.060(2) 0.0153(15) 0.005(3) 0.0180(16)
C32B 0.053(3) 0.035(4) 0.073(2) 0.0145(15) 0.028(2) 0.0257(16)
C33B 0.057(3) 0.027(4) 0.0439(12) 0.0081(10) 0.0236(16) 0.0170(15)
C34 0.0210(7) 0.0255(8) 0.0260(7) -0.0025(6) 0.0028(6) 0.0027(6)
C35 0.0267(7) 0.0244(8) 0.0318(8) -0.0015(6) 0.0039(6) 0.0039(6)
C36 0.0335(8) 0.0240(8) 0.0424(10) -0.0061(7) -0.0004(7) 0.0009(7)
C37 0.0360(9) 0.0298(9) 0.0374(9) -0.0083(7) -0.0067(7) 0.0037(7)
C38 0.0357(8) 0.0295(8) 0.0278(8) -0.0038(6) -0.0038(7) 0.0036(7)
C39 0.0250(7) 0.0260(8) 0.0245(7) -0.0029(6) 0.0000(6) 0.0028(6)
C40 0.0352(8) 0.0234(8) 0.0333(8) 0.0008(6) 0.0055(7) 0.0016(7)
C41A 0.0344(9) 0.0277(9) 0.0333(12) 0.0041(9) 0.0058(9) 0.0045(7)
C42A 0.0435(10) 0.0310(11) 0.0422(12) 0.0061(14) 0.0129(9) 0.0099(10)
C43A 0.0414(12) 0.0468(16) 0.060(2) 0.0075(12) 0.0209(12) 0.0111(11)
C44A 0.0336(11) 0.0506(15) 0.081(2) 0.0100(15) 0.0139(13) -0.0021(11)
C45A 0.0367(11) 0.0336(12) 0.0754(17) -0.0003(11) 0.0052(11) -0.0046(10)
C46A 0.0327(10) 0.0295(10) 0.0471(12) -0.0002(9) 0.0049(9) 0.0016(8)
C41B 0.0344(9) 0.0277(9) 0.0333(12) 0.0041(9) 0.0058(9) 0.0045(7)
C42B 0.0435(10) 0.0310(11) 0.0422(12) 0.0061(14) 0.0129(9) 0.0099(10)
C43B 0.0414(12) 0.0468(16) 0.060(2) 0.0075(12) 0.0209(12) 0.0111(11)
C44B 0.0336(11) 0.0506(15) 0.081(2) 0.0100(15) 0.0139(13) -0.0021(11)
C45B 0.0367(11) 0.0336(12) 0.0754(17) -0.0003(11) 0.0052(11) -0.0046(10)
C46B 0.0327(10) 0.0295(10) 0.0471(12) -0.0002(9) 0.0049(9) 0.0016(8)
C47 0.0299(8) 0.0217(7) 0.0355(8) -0.0008(6) -0.0007(7) -0.0030(6)
C48 0.0460(10) 0.0370(10) 0.0406(10) 0.0087(8) 0.0062(8) 0.0044(8)
C49 0.0475(11) 0.0386(10) 0.0498(11) 0.0115(9) -0.0068(9) 0.0060(9)
C50 0.0335(9) 0.0316(9) 0.0585(12) -0.0053(8) -0.0091(8) 0.0061(8)
C51 0.0370(9) 0.0447(11) 0.0417(10) -0.0105(8) -0.0022(8) 0.0077(8)
C52 0.0339(9) 0.0340(9) 0.0327(9) -0.0053(7) -0.0029(7) 0.0040(7)
C53 0.0573(12) 0.0374(10) 0.0472(11) -0.0116(9) -0.0168(9) -0.0002(9)
C54 0.0315(8) 0.0258(8) 0.0198(7) -0.0011(6) -0.0017(6) 0.0034(6)
C55 0.0324(8) 0.0246(8) 0.0268(8) -0.0027(6) -0.0047(6) 0.0007(7)
C56 0.0310(8) 0.0330(9) 0.0364(9) 0.0010(7) -0.0002(7) -0.0011(7)
C57 0.0303(9) 0.0381(10) 0.0534(11) 0.0000(8) -0.0069(8) 0.0038(8)
C58 0.0544(12) 0.0397(11) 0.0450(11) 0.0017(8) -0.0193(9) 0.0085(9)
C59 0.0758(15) 0.0562(13) 0.0285(9) 0.0062(9) -0.0073(9) 0.0217(12)
C60 0.0521(11) 0.0455(11) 0.0264(8) 0.0022(8) -0.0001(8) 0.0159(9)
C61A 0.0303(7) 0.0291(9) 0.0265(7) 0.0002(8) -0.0036(6) 0.0000(6)
C62A 0.0403(13) 0.0299(19) 0.042(4) 0.000(2) -0.0025(18) -0.0008(11)
C63A 0.0450(17) 0.041(2) 0.040(3) 0.003(2) -0.006(2) -0.0128(15)
C64A 0.0310(11) 0.061(2) 0.023(3) 0.004(2) -0.0079(15) -0.0077(13)
C65A 0.0331(9) 0.0506(12) 0.0348(10) -0.0035(9) -0.0006(8) 0.0037(9)
C66A 0.0334(8) 0.0345(10) 0.028(3) -0.0025(8) -0.0013(10) 0.0004(7)
C61B 0.0303(7) 0.0291(9) 0.0265(7) 0.0002(8) -0.0036(6) 0.0000(6)
C62B 0.0403(13) 0.0299(19) 0.042(4) 0.000(2) -0.0025(18) -0.0008(11)
C63B 0.0450(17) 0.041(2) 0.040(3) 0.003(2) -0.006(2) -0.0128(15)
C64B 0.0310(11) 0.061(2) 0.023(3) 0.004(2) -0.0079(15) -0.0077(13)
C65B 0.0331(9) 0.0506(12) 0.0348(10) -0.0035(9) -0.0006(8) 0.0037(9)
C66B 0.0334(8) 0.0345(10) 0.028(3) -0.0025(8) -0.0013(10) 0.0004(7)
C67 0.0241(8) 0.0442(11) 0.0781(16) 0.0092(10) -0.0009(9) -0.0001(8)
C68 0.0306(9) 0.0398(11) 0.0781(15) 0.0012(10) -0.0219(10) 0.0012(8)
C69 0.0575(12) 0.0451(12) 0.0448(11) -0.0015(9) -0.0215(10) -0.0037(10)
C70 0.0647(13) 0.0419(11) 0.0341(9) -0.0080(8) -0.0067(9) 0.0002(10)
C71 0.0477(11) 0.0477(11) 0.0358(9) -0.0034(8) 0.0058(8) 0.0150(9)
C72 0.0342(9) 0.0493(11) 0.0372(9) 0.0067(8) 0.0123(7) 0.0106(8)
C73 0.0232(8) 0.0390(10) 0.0511(11) 0.0069(8) -0.0018(7) -0.0016(7)
C74 0.0312(9) 0.0427(11) 0.0453(10) 0.0025(8) -0.0118(8) -0.0056(8)
C75 0.0546(12) 0.0523(12) 0.0299(9) -0.0049(8) -0.0038(8) -0.0092(10)
C76 0.0628(13) 0.0431(11) 0.0339(9) -0.0067(8) 0.0080(9) -0.0024(10)
C77 0.0448(11) 0.0594(13) 0.0496(12) 0.0012(10) 0.0145(9) 0.0179(10)
C78 0.0295(9) 0.0640(14) 0.0584(13) 0.0097(11) 0.0160(9) 0.0104(9)
O9A 0.0369(16) 0.0384(7) 0.0413(8) -0.0012(6) 0.0010(7) 0.0008(7)
C79A 0.0327(16) 0.0379(12) 0.0430(14) -0.0050(9) -0.0027(14) 0.0021(12)
C80A 0.0314(10) 0.0416(12) 0.0437(12) -0.0030(9) -0.0011(8) -0.0045(9)
C81A 0.0331(10) 0.0386(11) 0.0415(11) -0.0065(9) 0.0037(9) 0.0006(9)
C82A 0.0314(11) 0.0401(11) 0.0414(11) -0.0038(9) -0.0028(9) -0.0038(10)
O9B 0.0369(16) 0.0384(7) 0.0413(8) -0.0012(6) 0.0010(7) 0.0008(7)
C79B 0.0327(16) 0.0379(12) 0.0430(14) -0.0050(9) -0.0027(14) 0.0021(12)
C80B 0.0314(10) 0.0416(12) 0.0437(12) -0.0030(9) -0.0011(8) -0.0045(9)
C81B 0.0331(10) 0.0386(11) 0.0415(11) -0.0065(9) 0.0037(9) 0.0006(9)
C82B 0.0314(11) 0.0401(11) 0.0414(11) -0.0038(9) -0.0028(9) -0.0038(10)
O10A 0.0404(8) 0.0483(9) 0.0415(9) 0.0047(7) 0.0011(7) -0.0078(7)
C83A 0.0396(14) 0.0401(11) 0.0442(12) -0.0021(9) 0.0030(9) -0.0005(9)
C84A 0.0464(12) 0.0416(12) 0.0494(12) 0.0103(9) 0.0099(10) 0.0021(10)
C85A 0.0735(18) 0.082(2) 0.0420(13) 0.0184(13) 0.0015(12) 0.0053(15)
C86A 0.0517(17) 0.0675(16) 0.0499(15) -0.0010(12) -0.0199(11) 0.0036(12)
O10B 0.0404(8) 0.0483(9) 0.0415(9) 0.0047(7) 0.0011(7) -0.0078(7)
C83B 0.0396(14) 0.0401(11) 0.0442(12) -0.0021(9) 0.0030(9) -0.0005(9)
C84B 0.0464(12) 0.0416(12) 0.0494(12) 0.0103(9) 0.0099(10) 0.0021(10)
C85B 0.0735(18) 0.082(2) 0.0420(13) 0.0184(13) 0.0015(12) 0.0053(15)
C86B 0.0517(17) 0.0675(16) 0.0499(15) -0.0010(12) -0.0199(11) 0.0036(12)
O11A 0.0404(15) 0.0488(14) 0.0771(18) -0.0047(12) -0.0158(14) -0.0005(12)
C87A 0.0401(17) 0.058(2) 0.0510(19) 0.0000(14) -0.0007(14) -0.0087(16)
C88A 0.052(2) 0.077(3) 0.075(3) -0.003(2) 0.009(2) -0.0015(18)
C89A 0.076(3) 0.071(4) 0.096(3) -0.003(4) -0.017(2) -0.006(3)
C90A 0.075(2) 0.066(2) 0.112(3) 0.002(2) -0.001(2) 0.0017(18)
O11B 0.0404(15) 0.0488(14) 0.0771(18) -0.0047(12) -0.0158(14) -0.0005(12)
C87B 0.0401(17) 0.058(2) 0.0510(19) 0.0000(14) -0.0007(14) -0.0087(16)
C88B 0.052(2) 0.077(3) 0.075(3) -0.003(2) 0.009(2) -0.0015(18)
C89B 0.076(3) 0.071(4) 0.096(3) -0.003(4) -0.017(2) -0.006(3)
C90B 0.075(2) 0.066(2) 0.112(3) 0.002(2) -0.001(2) 0.0017(18)
O11C 0.0404(15) 0.0488(14) 0.0771(18) -0.0047(12) -0.0158(14) -0.0005(12)
C87C 0.0401(17) 0.058(2) 0.0510(19) 0.0000(14) -0.0007(14) -0.0087(16)
C88C 0.052(2) 0.077(3) 0.075(3) -0.003(2) 0.009(2) -0.0015(18)
C89C 0.076(3) 0.071(4) 0.096(3) -0.003(4) -0.017(2) -0.006(3)
C90C 0.075(2) 0.066(2) 0.112(3) 0.002(2) -0.001(2) 0.0017(18)

loop_
_atom_type_symbol
_atom_type_description
_atom_type_scat_dispersion_real
_atom_type_scat_dispersion_imag
_atom_type_scat_source
C C 0.0181 0.0091 'International Tables Vol C Tables 4.2.6.8 and 6.1.1.4'
H H 0.0000 0.0000 'International Tables Vol C Tables 4.2.6.8 and 6.1.1.4'
K K 0.3868 1.0657 'International Tables Vol C Tables 4.2.6.8 and 6.1.1.4'
O O 0.0492 0.0322 'International Tables Vol C Tables 4.2.6.8 and 6.1.1.4'

loop_
_exptl_crystal_face_index_h
_exptl_crystal_face_index_k
_exptl_crystal_face_index_l
_exptl_crystal_face_perp_dist
0 14 6 0.0502
-1 -14 -6 0.0522
-9 2 3 0.3493
9 -2 -3 0.2368
0 9 -12 0.0548
-1 -10 12 0.0625
-1 -8 -13 0.0604
0 8 13 0.0650
-1 -14 5 0.0587
-1 13 -8 0.0590
-1 2 -15 0.0573
0 0 15 0.0705

loop_
_geom_angle_atom_site_label_1
_geom_angle_atom_site_label_2
_geom_angle_atom_site_label_3
_geom_angle
_geom_angle_site_symmetry_1
_geom_angle_site_symmetry_3
_geom_angle_publ_flag
O3 K1 O4 60.23(4) . . ?
O3 K1 O6 176.15(4) . . ?
O3 K1 O7 120.20(4) . . ?
O3 K1 C86A 86.94(5) . . ?
O4 K1 O7 178.89(4) . . ?
O4 K1 C86A 66.54(6) . . ?
O5 K1 O3 118.41(4) . . ?
O5 K1 O4 60.54(4) . . ?
O5 K1 O6 60.72(4) . . ?
O5 K1 O7 119.35(4) . . ?
O5 K1 C86A 84.60(6) . . ?
O6 K1 O4 119.92(4) . . ?
O6 K1 O7 59.73(4) . . ?
O6 K1 C86A 96.63(5) . . ?
O7 K1 C86A 112.38(6) . . ?
O8 K1 O3 61.24(4) . . ?
O8 K1 O4 119.95(4) . . ?
O8 K1 O5 176.91(4) . . ?
O8 K1 O6 119.40(4) . . ?
O8 K1 O7 60.23(4) . . ?
O8 K1 C86A 98.40(6) . . ?
O9A K1 O3 75.44(7) . . ?
O9A K1 O4 95.12(5) . . ?
O9A K1 O5 94.46(6) . . ?
O9A K1 O6 100.78(7) . . ?
O9A K1 O7 85.99(5) . . ?
O9A K1 O8 82.47(6) . . ?
O9A K1 O10A 178.56(6) . . ?
O9A K1 C86A 159.47(7) . . ?
O9B K1 O3 74.0(5) . . ?
O9B K1 O4 99.4(4) . . ?
O9B K1 O5 100.5(6) . . ?
O9B K1 O6 102.4(5) . . ?
O9B K1 O7 81.8(4) . . ?
O9B K1 O8 76.4(6) . . ?
O9B K1 O10B 173.0(6) . . ?
O10A K1 O3 105.06(5) . . ?
O10A K1 O4 86.29(5) . . ?
O10A K1 O5 86.49(4) . . ?
O10A K1 O6 78.73(5) . . ?
O10A K1 O7 92.60(5) . . ?
O10A K1 O8 96.57(5) . . ?
O10A K1 C86A 21.69(6) . . ?
O10B K1 O3 99.8(5) . . ?
O10B K1 O4 74.4(5) . . ?
O10B K1 O5 79.3(5) . . ?
O10B K1 O6 83.8(5) . . ?
O10B K1 O7 104.5(5) . . ?
O10B K1 O8 103.7(5) . . ?
H1 O1 H1 0(2) . . ?
H1 O1 C1 116.5(10) . . ?
C1 O1 H1 116.5(10) . . ?
H1 O2 H1 0.0(16) . . ?
H1 O2 C34 120.3(9) . . ?
C34 O2 H1 120.3(9) . . ?
C68 O3 K1 112.12(11) . . ?
C69 O3 K1 115.39(11) . . ?
C69 O3 C68 113.12(15) . . ?
C70 O4 K1 113.25(11) . . ?
C70 O4 C71 112.14(15) . . ?
C71 O4 K1 114.37(10) . . ?
C72 O5 K1 115.45(10) . . ?
C72 O5 C73 112.52(14) . . ?
C73 O5 K1 117.03(10) . . ?
C74 O6 K1 111.08(10) . . ?
C75 O6 K1 116.79(11) . . ?
C75 O6 C74 112.93(14) . . ?
C76 O7 K1 112.24(10) . . ?
C76 O7 C77 112.74(16) . . ?
C77 O7 K1 112.90(12) . . ?
C67 O8 K1 115.67(11) . . ?
C67 O8 C78 112.03(16) . . ?
C78 O8 K1 117.38(11) . . ?
O1 C1 C2 122.31(14) . . ?
O1 C1 C6 119.50(14) . . ?
C6 C1 C2 118.18(14) . . ?
C1 C2 C7 119.64(13) . . ?
C3 C2 C1 119.53(14) . . ?
C3 C2 C7 120.82(14) . . ?
C2 C3 H3 118.7 . . ?
C2 C3 C4 122.55(15) . . ?
C4 C3 H3 118.7 . . ?
C3 C4 C20 120.93(15) . . ?
C5 C4 C3 117.49(15) . . ?
C5 C4 C20 121.57(15) . . ?
C4 C5 H5 118.9 . . ?
C4 C5 C6 122.17(15) . . ?
C6 C5 H5 118.9 . . ?
C1 C6 C21A 122.2(3) . . ?
C1 C6 C21B 117.7(2) . . ?
C5 C6 C1 120.03(15) . . ?
C5 C6 C21A 117.5(3) . . ?
C5 C6 C21B 122.0(2) . . ?
C2 C7 H7 106.5 . . ?
C2 C7 C14 110.89(12) . . ?
C8 C7 C2 113.70(12) . . ?
C8 C7 H7 106.5 . . ?
C8 C7 C14 112.15(13) . . ?
C14 C7 H7 106.5 . . ?
C9 C8 C7 123.79(14) . . ?
C9 C8 C13 117.74(14) . . ?
C13 C8 C7 118.47(13) . . ?
C8 C9 H9 119.5 . . ?
C10 C9 C8 121.03(16) . . ?
C10 C9 H9 119.5 . . ?
C9 C10 H10 119.8 . . ?
C11 C10 C9 120.45(15) . . ?
C11 C10 H10 119.8 . . ?
C10 C11 H11 120.3 . . ?
C10 C11 C12 119.35(15) . . ?
C12 C11 H11 120.3 . . ?
C11 C12 H12 119.9 . . ?
C13 C12 C11 120.14(16) . . ?
C13 C12 H12 119.9 . . ?
C8 C13 H13 119.4 . . ?
C12 C13 C8 121.28(14) . . ?
C12 C13 H13 119.4 . . ?
C15 C14 C7 123.54(14) . . ?
C15 C14 C19 118.39(15) . . ?
C19 C14 C7 118.00(15) . . ?
C14 C15 H15 119.6 . . ?
C14 C15 C16 120.77(16) . . ?
C16 C15 H15 119.6 . . ?
C15 C16 H16 119.8 . . ?
C17 C16 C15 120.32(17) . . ?
C17 C16 H16 119.8 . . ?
C16 C17 H17 120.4 . . ?
C16 C17 C18 119.26(16) . . ?
C18 C17 H17 120.4 . . ?
C17 C18 H18 119.8 . . ?
C19 C18 C17 120.41(17) . . ?
C19 C18 H18 119.8 . . ?
C14 C19 H19 119.6 . . ?
C18 C19 C14 120.82(17) . . ?
C18 C19 H19 119.6 . . ?
C4 C20 H20A 109.5 . . ?
C4 C20 H20B 109.5 . . ?
C4 C20 H20C 109.5 . . ?
H20A C20 H20B 109.5 . . ?
H20A C20 H20C 109.5 . . ?
H20B C20 H20C 109.5 . . ?
C6 C21A H21A 106.8 . . ?
C6 C21A C22A 108.0(4) . . ?
C22A C21A H21A 106.8 . . ?
C28A C21A C6 114.5(5) . . ?
C28A C21A H21A 106.8 . . ?
C28A C21A C22A 113.7(6) . . ?
C23A C22A C21A 122.1(5) . . ?
C23A C22A C27A 117.5(2) . . ?
C27A C22A C21A 120.3(5) . . ?
C22A C23A H23A 119.2 . . ?
C22A C23A C24A 121.5(2) . . ?
C24A C23A H23A 119.2 . . ?
C23A C24A H24A 120.0 . . ?
C25A C24A C23A 120.1(3) . . ?
C25A C24A H24A 120.0 . . ?
C24A C25A H25A 120.4 . . ?
C26A C25A C24A 119.2(3) . . ?
C26A C25A H25A 120.4 . . ?
C25A C26A H26A 119.7 . . ?
C25A C26A C27A 120.7(3) . . ?
C27A C26A H26A 119.7 . . ?
C22A C27A C26A 120.8(3) . . ?
C22A C27A H27A 119.6 . . ?
C26A C27A H27A 119.6 . . ?
C29A C28A C21A 121.9(6) . . ?
C29A C28A C33A 117.3(3) . . ?
C33A C28A C21A 120.3(6) . . ?
C28A C29A H29A 119.4 . . ?
C28A C29A C30A 121.2(3) . . ?
C30A C29A H29A 119.4 . . ?
C29A C30A H30A 120.4 . . ?
C31A C30A C29A 119.2(4) . . ?
C31A C30A H30A 120.4 . . ?
C30A C31A H31A 120.3 . . ?
C32A C31A C30A 119.4(4) . . ?
C32A C31A H31A 120.3 . . ?
C31A C32A H32A 119.7 . . ?
C31A C32A C33A 120.6(3) . . ?
C33A C32A H32A 119.7 . . ?
C28A C33A H33A 119.7 . . ?
C32A C33A C28A 120.6(3) . . ?
C32A C33A H33A 119.7 . . ?
C6 C21B H21B 107.5 . . ?
C6 C21B C22B 114.4(3) . . ?
C22B C21B H21B 107.5 . . ?
C28B C21B C6 108.8(3) . . ?
C28B C21B H21B 107.5 . . ?
C28B C21B C22B 110.8(3) . . ?
C23B C22B C21B 122.8(3) . . ?
C23B C22B C27B 117.7(2) . . ?
C27B C22B C21B 119.3(3) . . ?
C22B C23B H23B 119.3 . . ?
C22B C23B C24B 121.5(2) . . ?
C24B C23B H23B 119.3 . . ?
C23B C24B H24B 119.9 . . ?
C25B C24B C23B 120.1(2) . . ?
C25B C24B H24B 119.9 . . ?
C24B C25B H25B 120.3 . . ?
C26B C25B C24B 119.3(2) . . ?
C26B C25B H25B 120.3 . . ?
C25B C26B H26B 119.7 . . ?
C25B C26B C27B 120.6(2) . . ?
C27B C26B H26B 119.7 . . ?
C22B C27B C26B 120.8(2) . . ?
C22B C27B H27B 119.6 . . ?
C26B C27B H27B 119.6 . . ?
C29B C28B C21B 123.4(3) . . ?
C29B C28B C33B 117.56(19) . . ?
C33B C28B C21B 118.7(3) . . ?
C28B C29B H29B 119.2 . . ?
C28B C29B C30B 121.7(2) . . ?
C30B C29B H29B 119.2 . . ?
C29B C30B H30B 120.2 . . ?
C31B C30B C29B 119.5(2) . . ?
C31B C30B H30B 120.2 . . ?
C30B C31B H31B 120.2 . . ?
C32B C31B C30B 119.6(3) . . ?
C32B C31B H31B 120.2 . . ?
C31B C32B H32B 119.6 . . ?
C31B C32B C33B 120.7(2) . . ?
C33B C32B H32B 119.6 . . ?
C28B C33B H33B 119.7 . . ?
C32B C33B C28B 120.7(2) . . ?
C32B C33B H33B 119.7 . . ?
O2 C34 C35 122.78(14) . . ?
O2 C34 C39 118.96(14) . . ?
C35 C34 C39 118.25(14) . . ?
C34 C35 C40 120.11(15) . . ?
C36 C35 C34 119.29(15) . . ?
C36 C35 C40 120.60(15) . . ?
C35 C36 H36 118.5 . . ?
C37 C36 C35 122.92(16) . . ?
C37 C36 H36 118.5 . . ?
C36 C37 C38 117.27(16) . . ?
C36 C37 C53 121.80(17) . . ?
C38 C37 C53 120.92(17) . . ?
C37 C38 H38 118.9 . . ?
C39 C38 C37 122.24(16) . . ?
C39 C38 H38 118.9 . . ?
C34 C39 C54 118.14(14) . . ?
C38 C39 C34 120.03(15) . . ?
C38 C39 C54 121.83(14) . . ?
C35 C40 H40 107.5 . . ?
C35 C40 H40A 103.0 . . ?
C35 C40 C41A 108.47(15) . . ?
C35 C40 C41B 118.5(4) . . ?
C35 C40 C47 114.08(13) . . ?
C41A C40 H40 107.5 . . ?
C41A C40 C47 111.53(14) . . ?
C41B C40 H40A 103.0 . . ?
C41B C40 C47 112.6(4) . . ?
C47 C40 H40 107.5 . . ?
C47 C40 H40A 103.0 . . ?
C42A C41A C40 118.61(19) . . ?
C46A C41A C40 123.01(18) . . ?
C46A C41A C42A 118.35(19) . . ?
C41A C42A H42A 119.6 . . ?
C43A C42A C41A 120.7(2) . . ?
C43A C42A H42A 119.6 . . ?
C42A C43A H43A 119.9 . . ?
C44A C43A C42A 120.3(2) . . ?
C44A C43A H43A 119.9 . . ?
C43A C44A H44A 120.3 . . ?
C45A C44A C43A 119.3(2) . . ?
C45A C44A H44A 120.3 . . ?
C44A C45A H45A 119.8 . . ?
C46A C45A C44A 120.4(2) . . ?
C46A C45A H45A 119.8 . . ?
C41A C46A H46A 119.5 . . ?
C45A C46A C41A 121.0(2) . . ?
C45A C46A H46A 119.5 . . ?
C42B C41B C40 119.2(7) . . ?
C46B C41B C40 122.4(7) . . ?
C46B C41B C42B 118.4(3) . . ?
C41B C42B H42B 119.7 . . ?
C43B C42B C41B 120.6(3) . . ?
C43B C42B H42B 119.7 . . ?
C42B C43B H43B 120.0 . . ?
C44B C43B C42B 120.1(3) . . ?
C44B C43B H43B 120.0 . . ?
C43B C44B H44B 120.3 . . ?
C45B C44B C43B 119.4(3) . . ?
C45B C44B H44B 120.3 . . ?
C44B C45B H45B 119.9 . . ?
C46B C45B C44B 120.2(3) . . ?
C46B C45B H45B 119.9 . . ?
C41B C46B H46B 119.6 . . ?
C45B C46B C41B 120.7(3) . . ?
C45B C46B H46B 119.6 . . ?
C48 C47 C40 118.69(15) . . ?
C52 C47 C40 123.46(15) . . ?
C52 C47 C48 117.84(16) . . ?
C47 C48 H48 119.4 . . ?
C49 C48 C47 121.27(18) . . ?
C49 C48 H48 119.4 . . ?
C48 C49 H49 119.8 . . ?
C50 C49 C48 120.35(19) . . ?
C50 C49 H49 119.8 . . ?
C49 C50 H50 120.5 . . ?
C51 C50 C49 118.94(17) . . ?
C51 C50 H50 120.5 . . ?
C50 C51 H51 119.7 . . ?
C50 C51 C52 120.69(18) . . ?
C52 C51 H51 119.7 . . ?
C47 C52 C51 120.90(17) . . ?
C47 C52 H52 119.6 . . ?
C51 C52 H52 119.6 . . ?
C37 C53 H53A 109.5 . . ?
C37 C53 H53B 109.5 . . ?
C37 C53 H53C 109.5 . . ?
H53A C53 H53B 109.5 . . ?
H53A C53 H53C 109.5 . . ?
H53B C53 H53C 109.5 . . ?
C39 C54 H54 106.3(10) . . ?
C39 C54 C55 112.03(13) . . ?
C39 C54 C61A 111.7(4) . . ?
C39 C54 C61B 115.2(3) . . ?
C55 C54 H54 106.8(10) . . ?
C55 C54 C61A 112.5(7) . . ?
C55 C54 C61B 109.5(5) . . ?
C61A C54 H54 107.1(12) . . ?
C61B C54 H54 106.5(11) . . ?
C56 C55 C54 120.15(15) . . ?
C60 C55 C54 122.20(15) . . ?
C60 C55 C56 117.64(16) . . ?
C55 C56 H56 119.5 . . ?
C57 C56 C55 120.98(17) . . ?
C57 C56 H56 119.5 . . ?
C56 C57 H57 119.7 . . ?
C58 C57 C56 120.56(18) . . ?
C58 C57 H57 119.7 . . ?
C57 C58 H58 120.4 . . ?
C59 C58 C57 119.14(18) . . ?
C59 C58 H58 120.4 . . ?
C58 C59 H59 119.8 . . ?
C58 C59 C60 120.44(19) . . ?
C60 C59 H59 119.8 . . ?
C55 C60 C59 121.23(18) . . ?
C55 C60 H60 119.4 . . ?
C59 C60 H60 119.4 . . ?
C62A C61A C54 116.7(7) . . ?
C66A C61A C54 125.4(8) . . ?
C66A C61A C62A 118.0(3) . . ?
C61A C62A H62A 119.5 . . ?
C63A C62A C61A 121.0(2) . . ?
C63A C62A H62A 119.5 . . ?
C62A C63A H63A 119.8 . . ?
C64A C63A C62A 120.5(3) . . ?
C64A C63A H63A 119.8 . . ?
C63A C64A H64A 120.3 . . ?
C63A C64A C65A 119.3(2) . . ?
C65A C64A H64A 120.3 . . ?
C64A C65A H65A 119.9 . . ?
C64A C65A C66A 120.1(4) . . ?
C66A C65A H65A 119.9 . . ?
C61A C66A C65A 120.9(3) . . ?
C61A C66A H66A 119.6 . . ?
C65A C66A H66A 119.6 . . ?
C62B C61B C54 120.2(5) . . ?
C66B C61B C54 121.6(5) . . ?
C66B C61B C62B 117.9(2) . . ?
C61B C62B H62B 119.5 . . ?
C63B C62B C61B 121.1(2) . . ?
C63B C62B H62B 119.5 . . ?
C62B C63B H63B 119.8 . . ?
C64B C63B C62B 120.5(2) . . ?
C64B C63B H63B 119.8 . . ?
C63B C64B H64B 120.4 . . ?
C63B C64B C65B 119.3(2) . . ?
C65B C64B H64B 120.4 . . ?
C64B C65B H65B 119.9 . . ?
C64B C65B C66B 120.2(4) . . ?
C66B C65B H65B 119.9 . . ?
C61B C66B C65B 120.9(3) . . ?
C61B C66B H66B 119.5 . . ?
C65B C66B H66B 119.5 . . ?
O8 C67 H67A 110.0 . . ?
O8 C67 H67B 110.0 . . ?
O8 C67 C68 108.33(16) . . ?
H67A C67 H67B 108.4 . . ?
C68 C67 H67A 110.0 . . ?
C68 C67 H67B 110.0 . . ?
O3 C68 C67 109.17(16) . . ?
O3 C68 H68A 109.8 . . ?
O3 C68 H68B 109.8 . . ?
C67 C68 H68A 109.8 . . ?
C67 C68 H68B 109.8 . . ?
H68A C68 H68B 108.3 . . ?
O3 C69 H69A 109.9 . . ?
O3 C69 H69B 109.9 . . ?
O3 C69 C70 109.01(16) . . ?
H69A C69 H69B 108.3 . . ?
C70 C69 H69A 109.9 . . ?
C70 C69 H69B 109.9 . . ?
O4 C70 C69 109.24(16) . . ?
O4 C70 H70A 109.8 . . ?
O4 C70 H70B 109.8 . . ?
C69 C70 H70A 109.8 . . ?
C69 C70 H70B 109.8 . . ?
H70A C70 H70B 108.3 . . ?
O4 C71 H71A 109.8 . . ?
O4 C71 H71B 109.8 . . ?
O4 C71 C72 109.38(15) . . ?
H71A C71 H71B 108.2 . . ?
C72 C71 H71A 109.8 . . ?
C72 C71 H71B 109.8 . . ?
O5 C72 C71 108.76(15) . . ?
O5 C72 H72A 109.9 . . ?
O5 C72 H72B 109.9 . . ?
C71 C72 H72A 109.9 . . ?
C71 C72 H72B 109.9 . . ?
H72A C72 H72B 108.3 . . ?
O5 C73 H73A 110.0 . . ?
O5 C73 H73B 110.0 . . ?
O5 C73 C74 108.39(14) . . ?
H73A C73 H73B 108.4 . . ?
C74 C73 H73A 110.0 . . ?
C74 C73 H73B 110.0 . . ?
O6 C74 C73 108.26(15) . . ?
O6 C74 H74A 110.0 . . ?
O6 C74 H74B 110.0 . . ?
C73 C74 H74A 110.0 . . ?
C73 C74 H74B 110.0 . . ?
H74A C74 H74B 108.4 . . ?
O6 C75 H75A 110.0 . . ?
O6 C75 H75B 110.0 . . ?
O6 C75 C76 108.37(16) . . ?
H75A C75 H75B 108.4 . . ?
C76 C75 H75A 110.0 . . ?
C76 C75 H75B 110.0 . . ?
O7 C76 C75 108.12(16) . . ?
O7 C76 H76A 110.1 . . ?
O7 C76 H76B 110.1 . . ?
C75 C76 H76A 110.1 . . ?
C75 C76 H76B 110.1 . . ?
H76A C76 H76B 108.4 . . ?
O7 C77 H77A 110.0 . . ?
O7 C77 H77B 110.0 . . ?
O7 C77 C78 108.67(16) . . ?
H77A C77 H77B 108.3 . . ?
C78 C77 H77A 110.0 . . ?
C78 C77 H77B 110.0 . . ?
O8 C78 C77 108.65(16) . . ?
O8 C78 H78A 110.0 . . ?
O8 C78 H78B 110.0 . . ?
C77 C78 H78A 110.0 . . ?
C77 C78 H78B 110.0 . . ?
H78A C78 H78B 108.3 . . ?
C79A O9A K1 134.93(19) . . ?
C79A O9A C82A 105.88(17) . . ?
C82A O9A K1 116.97(14) . . ?
O9A C79A H79A 110.6 . . ?
O9A C79A H79B 110.6 . . ?
O9A C79A C80A 105.6(3) . . ?
H79A C79A H79B 108.8 . . ?
C80A C79A H79A 110.6 . . ?
C80A C79A H79B 110.6 . . ?
C79A C80A H80A 110.8 . . ?
C79A C80A H80B 110.8 . . ?
H80A C80A H80B 108.9 . . ?
C81A C80A C79A 104.7(2) . . ?
C81A C80A H80A 110.8 . . ?
C81A C80A H80B 110.8 . . ?
C80A C81A H81A 111.1 . . ?
C80A C81A H81B 111.1 . . ?
H81A C81A H81B 109.1 . . ?
C82A C81A C80A 103.35(18) . . ?
C82A C81A H81A 111.1 . . ?
C82A C81A H81B 111.1 . . ?
O9A C82A C81A 105.09(19) . . ?
O9A C82A H82A 110.7 . . ?
O9A C82A H82B 110.7 . . ?
C81A C82A H82A 110.7 . . ?
C81A C82A H82B 110.7 . . ?
H82A C82A H82B 108.8 . . ?
C79B O9B K1 125.6(9) . . ?
C79B O9B C82B 103.2(12) . . ?
C82B O9B K1 129.4(9) . . ?
O9B C79B H79C 109.2 . . ?
O9B C79B H79D 109.2 . . ?
O9B C79B C80B 112.0(11) . . ?
H79C C79B H79D 107.9 . . ?
C80B C79B H79C 109.2 . . ?
C80B C79B H79D 109.2 . . ?
C79B C80B H80C 111.4 . . ?
C79B C80B H80D 111.4 . . ?
H80C C80B H80D 109.2 . . ?
C81B C80B C79B 102.0(13) . . ?
C81B C80B H80C 111.4 . . ?
C81B C80B H80D 111.4 . . ?
C80B C81B H81C 111.7 . . ?
C80B C81B H81D 111.7 . . ?
H81C C81B H81D 109.4 . . ?
C82B C81B C80B 100.5(11) . . ?
C82B C81B H81C 111.7 . . ?
C82B C81B H81D 111.7 . . ?
O9B C82B C81B 108.6(9) . . ?
O9B C82B H82C 110.0 . . ?
O9B C82B H82D 110.0 . . ?
C81B C82B H82C 110.0 . . ?
C81B C82B H82D 110.0 . . ?
H82C C82B H82D 108.3 . . ?
C83A O10A K1 130.83(13) . . ?
C86A O10A K1 113.55(15) . . ?
C86A O10A C83A 107.65(17) . . ?
O10A C83A H83A 110.7 . . ?
O10A C83A H83B 110.7 . . ?
O10A C83A C84A 105.03(19) . . ?
H83A C83A H83B 108.8 . . ?
C84A C83A H83A 110.7 . . ?
C84A C83A H83B 110.7 . . ?
C83A C84A H84A 111.3 . . ?
C83A C84A H84B 111.3 . . ?
C83A C84A C85A 102.17(19) . . ?
H84A C84A H84B 109.2 . . ?
C85A C84A H84A 111.3 . . ?
C85A C84A H84B 111.3 . . ?
C84A C85A H85A 110.9 . . ?
C84A C85A H85B 110.9 . . ?
H85A C85A H85B 108.9 . . ?
C86A C85A C84A 104.3(2) . . ?
C86A C85A H85A 110.9 . . ?
C86A C85A H85B 110.9 . . ?
K1 C86A H86A 67.3 . . ?
K1 C86A H86B 112.1 . . ?
O10A C86A K1 44.77(11) . . ?
O10A C86A C85A 108.1(2) . . ?
O10A C86A H86A 110.1 . . ?
O10A C86A H86B 110.1 . . ?
C85A C86A K1 136.05(17) . . ?
C85A C86A H86A 110.1 . . ?
C85A C86A H86B 110.1 . . ?
H86A C86A H86B 108.4 . . ?
C83B O10B K1 121.7(12) . . ?
C86B O10B K1 123.1(12) . . ?
C86B O10B C83B 107.8(4) . . ?
O10B C83B H83C 110.7 . . ?
O10B C83B H83D 110.8 . . ?
O10B C83B C84B 105.0(3) . . ?
H83C C83B H83D 108.8 . . ?
C84B C83B H83C 110.7 . . ?
C84B C83B H83D 110.7 . . ?
C83B C84B H84C 110.6 . . ?
C83B C84B H84D 110.6 . . ?
C83B C84B C85B 105.5(6) . . ?
H84C C84B H84D 108.8 . . ?
C85B C84B H84C 110.6 . . ?
C85B C84B H84D 110.6 . . ?
C84B C85B H85C 110.9 . . ?
C84B C85B H85D 110.9 . . ?
H85C C85B H85D 108.9 . . ?
C86B C85B C84B 104.3(3) . . ?
C86B C85B H85C 110.9 . . ?
C86B C85B H85D 110.9 . . ?
O10B C86B C85B 108.1(4) . . ?
O10B C86B H86C 110.1 . . ?
O10B C86B H86D 110.1 . . ?
C85B C86B H86C 110.1 . . ?
C85B C86B H86D 110.1 . . ?
H86C C86B H86D 108.4 . . ?
C87A O11A C90A 104.4(3) . . ?
O11A C87A H87A 110.3 . . ?
O11A C87A H87B 110.3 . . ?
O11A C87A C88A 106.9(3) . . ?
H87A C87A H87B 108.6 . . ?
C88A C87A H87A 110.3 . . ?
C88A C87A H87B 110.3 . . ?
C87A C88A H88A 111.1 . . ?
C87A C88A H88B 111.1 . . ?
C87A C88A C89A 103.5(3) . . ?
H88A C88A H88B 109.0 . . ?
C89A C88A H88A 111.1 . . ?
C89A C88A H88B 111.1 . . ?
C88A C89A H89A 111.2 . . ?
C88A C89A H89B 111.2 . . ?
H89A C89A H89B 109.1 . . ?
C90A C89A C88A 103.1(4) . . ?
C90A C89A H89A 111.2 . . ?
C90A C89A H89B 111.2 . . ?
O11A C90A H90A 109.1 . . ?
O11A C90A H90B 109.1 . . ?
C89A C90A O11A 112.4(4) . . ?
C89A C90A H90A 109.1 . . ?
C89A C90A H90B 109.1 . . ?
H90A C90A H90B 107.9 . . ?
C87B O11B C90B 104.3(4) . . ?
O11B C87B H87C 110.5 . . ?
O11B C87B H87D 110.5 . . ?
O11B C87B C88B 106.2(4) . . ?
H87C C87B H87D 108.7 . . ?
C88B C87B H87C 110.5 . . ?
C88B C87B H87D 110.5 . . ?
C87B C88B H88C 111.1 . . ?
C87B C88B H88D 111.1 . . ?
C87B C88B C89B 103.2(4) . . ?
H88C C88B H88D 109.1 . . ?
C89B C88B H88C 111.1 . . ?
C89B C88B H88D 111.1 . . ?
C88B C89B H89C 111.2 . . ?
C88B C89B H89D 111.2 . . ?
H89C C89B H89D 109.1 . . ?
C90B C89B C88B 102.7(5) . . ?
C90B C89B H89C 111.2 . . ?
C90B C89B H89D 111.2 . . ?
O11B C90B H90C 109.0 . . ?
O11B C90B H90D 109.0 . . ?
C89B C90B O11B 112.7(5) . . ?
C89B C90B H90C 109.0 . . ?
C89B C90B H90D 109.0 . . ?
H90C C90B H90D 107.8 . . ?
C87C O11C C90C 104.9(4) . . ?
O11C C87C H87E 110.4 . . ?
O11C C87C H87F 110.4 . . ?
O11C C87C C88C 106.7(4) . . ?
H87E C87C H87F 108.6 . . ?
C88C C87C H87E 110.4 . . ?
C88C C87C H87F 110.4 . . ?
C87C C88C H88E 111.1 . . ?
C87C C88C H88F 111.1 . . ?
C87C C88C C89C 103.2(4) . . ?
H88E C88C H88F 109.1 . . ?
C89C C88C H88E 111.1 . . ?
C89C C88C H88F 111.1 . . ?
C88C C89C H89E 111.2 . . ?
C88C C89C H89F 111.2 . . ?
H89E C89C H89F 109.1 . . ?
C90C C89C C88C 102.9(5) . . ?
C90C C89C H89E 111.2 . . ?
C90C C89C H89F 111.2 . . ?
O11C C90C H90E 109.0 . . ?
O11C C90C H90F 109.0 . . ?
C89C C90C O11C 113.0(5) . . ?
C89C C90C H90E 109.0 . . ?
C89C C90C H90F 109.0 . . ?
H90E C90C H90F 107.8 . . ?

loop_
_geom_bond_atom_site_label_1
_geom_bond_atom_site_label_2
_geom_bond_distance
_geom_bond_site_symmetry_2
_geom_bond_publ_flag
K1 O3 2.8020(13) . ?
K1 O4 2.8300(13) . ?
K1 O5 2.7561(12) . ?
K1 O6 2.8041(13) . ?
K1 O7 2.8379(13) . ?
K1 O8 2.7479(13) . ?
K1 O9A 2.7019(15) . ?
K1 O9B 2.703(3) . ?
K1 O10A 2.7101(15) . ?
K1 C86A 3.528(3) . ?
K1 O10B 2.708(3) . ?
O1 H1 1.19(2) . ?
O1 H1 1.19(2) . ?
O1 C1 1.3375(19) . ?
O2 H1 1.27(2) . ?
O2 H1 1.27(2) . ?
O2 C34 1.3380(19) . ?
O3 C68 1.436(2) . ?
O3 C69 1.414(3) . ?
O4 C70 1.422(2) . ?
O4 C71 1.428(2) . ?
O5 C72 1.423(2) . ?
O5 C73 1.427(2) . ?
O6 C74 1.430(2) . ?
O6 C75 1.421(2) . ?
O7 C76 1.424(2) . ?
O7 C77 1.430(2) . ?
O8 C67 1.421(3) . ?
O8 C78 1.428(3) . ?
C1 C2 1.417(2) . ?
C1 C6 1.414(2) . ?
C2 C3 1.392(2) . ?
C2 C7 1.526(2) . ?
C3 H3 0.9500 . ?
C3 C4 1.393(2) . ?
C4 C5 1.385(2) . ?
C4 C20 1.510(2) . ?
C5 H5 0.9500 . ?
C5 C6 1.394(2) . ?
C6 C21A 1.527(3) . ?
C6 C21B 1.529(2) . ?
C7 H7 1.0000 . ?
C7 C8 1.525(2) . ?
C7 C14 1.529(2) . ?
C8 C9 1.391(2) . ?
C8 C13 1.400(2) . ?
C9 H9 0.9500 . ?
C9 C10 1.390(2) . ?
C10 H10 0.9500 . ?
C10 C11 1.383(3) . ?
C11 H11 0.9500 . ?
C11 C12 1.386(2) . ?
C12 H12 0.9500 . ?
C12 C13 1.385(2) . ?
C13 H13 0.9500 . ?
C14 C15 1.386(2) . ?
C14 C19 1.389(2) . ?
C15 H15 0.9500 . ?
C15 C16 1.391(2) . ?
C16 H16 0.9500 . ?
C16 C17 1.378(3) . ?
C17 H17 0.9500 . ?
C17 C18 1.385(3) . ?
C18 H18 0.9500 . ?
C18 C19 1.382(3) . ?
C19 H19 0.9500 . ?
C20 H20A 0.9800 . ?
C20 H20B 0.9800 . ?
C20 H20C 0.9800 . ?
C21A H21A 1.0000 . ?
C21A C22A 1.534(3) . ?
C21A C28A 1.525(3) . ?
C22A C23A 1.387(3) . ?
C22A C27A 1.395(3) . ?
C23A H23A 0.9500 . ?
C23A C24A 1.395(3) . ?
C24A H24A 0.9500 . ?
C24A C25A 1.379(4) . ?
C25A H25A 0.9500 . ?
C25A C26A 1.377(4) . ?
C26A H26A 0.9500 . ?
C26A C27A 1.395(4) . ?
C27A H27A 0.9500 . ?
C28A C29A 1.392(3) . ?
C28A C33A 1.396(4) . ?
C29A H29A 0.9500 . ?
C29A C30A 1.395(4) . ?
C30A H30A 0.9500 . ?
C30A C31A 1.380(5) . ?
C31A H31A 0.9500 . ?
C31A C32A 1.376(4) . ?
C32A H32A 0.9500 . ?
C32A C33A 1.390(4) . ?
C33A H33A 0.9500 . ?
C21B H21B 1.0000 . ?
C21B C22B 1.534(3) . ?
C21B C28B 1.527(3) . ?
C22B C23B 1.387(3) . ?
C22B C27B 1.394(3) . ?
C23B H23B 0.9500 . ?
C23B C24B 1.396(3) . ?
C24B H24B 0.9500 . ?
C24B C25B 1.379(4) . ?
C25B H25B 0.9500 . ?
C25B C26B 1.377(4) . ?
C26B H26B 0.9500 . ?
C26B C27B 1.396(3) . ?
C27B H27B 0.9500 . ?
C28B C29B 1.390(3) . ?
C28B C33B 1.396(3) . ?
C29B H29B 0.9500 . ?
C29B C30B 1.394(3) . ?
C30B H30B 0.9500 . ?
C30B C31B 1.379(4) . ?
C31B H31B 0.9500 . ?
C31B C32B 1.375(4) . ?
C32B H32B 0.9500 . ?
C32B C33B 1.390(4) . ?
C33B H33B 0.9500 . ?
C34 C35 1.411(2) . ?
C34 C39 1.417(2) . ?
C35 C36 1.401(2) . ?
C35 C40 1.523(2) . ?
C36 H36 0.9500 . ?
C36 C37 1.382(3) . ?
C37 C38 1.392(2) . ?
C37 C53 1.517(3) . ?
C38 H38 0.9500 . ?
C38 C39 1.391(2) . ?
C39 C54 1.519(2) . ?
C40 H40 1.0000 . ?
C40 H40A 1.0000 . ?
C40 C41A 1.529(2) . ?
C40 C41B 1.527(4) . ?
C40 C47 1.529(2) . ?
C41A C42A 1.392(3) . ?
C41A C46A 1.389(3) . ?
C42A H42A 0.9500 . ?
C42A C43A 1.386(3) . ?
C43A H43A 0.9500 . ?
C43A C44A 1.385(4) . ?
C44A H44A 0.9500 . ?
C44A C45A 1.384(4) . ?
C45A H45A 0.9500 . ?
C45A C46A 1.382(3) . ?
C46A H46A 0.9500 . ?
C41B C42B 1.392(4) . ?
C41B C46B 1.389(4) . ?
C42B H42B 0.9500 . ?
C42B C43B 1.387(4) . ?
C43B H43B 0.9500 . ?
C43B C44B 1.385(5) . ?
C44B H44B 0.9500 . ?
C44B C45B 1.384(4) . ?
C45B H45B 0.9500 . ?
C45B C46B 1.384(4) . ?
C46B H46B 0.9500 . ?
C47 C48 1.387(3) . ?
C47 C52 1.385(2) . ?
C48 H48 0.9500 . ?
C48 C49 1.386(3) . ?
C49 H49 0.9500 . ?
C49 C50 1.380(3) . ?
C50 H50 0.9500 . ?
C50 C51 1.376(3) . ?
C51 H51 0.9500 . ?
C51 C52 1.390(3) . ?
C52 H52 0.9500 . ?
C53 H53A 0.9800 . ?
C53 H53B 0.9800 . ?
C53 H53C 0.9800 . ?
C54 H54 0.997(19) . ?
C54 C55 1.524(2) . ?
C54 C61A 1.525(3) . ?
C54 C61B 1.526(3) . ?
C55 C56 1.390(2) . ?
C55 C60 1.388(2) . ?
C56 H56 0.9500 . ?
C56 C57 1.389(3) . ?
C57 H57 0.9500 . ?
C57 C58 1.378(3) . ?
C58 H58 0.9500 . ?
C58 C59 1.374(3) . ?
C59 H59 0.9500 . ?
C59 C60 1.389(3) . ?
C60 H60 0.9500 . ?
C61A C62A 1.397(4) . ?
C61A C66A 1.387(3) . ?
C62A H62A 0.9500 . ?
C62A C63A 1.385(4) . ?
C63A H63A 0.9500 . ?
C63A C64A 1.380(4) . ?
C64A H64A 0.9500 . ?
C64A C65A 1.382(6) . ?
C65A H65A 0.9500 . ?
C65A C66A 1.398(3) . ?
C66A H66A 0.9500 . ?
C61B C62B 1.397(3) . ?
C61B C66B 1.387(3) . ?
C62B H62B 0.9500 . ?
C62B C63B 1.385(3) . ?
C63B H63B 0.9500 . ?
C63B C64B 1.381(4) . ?
C64B H64B 0.9500 . ?
C64B C65B 1.382(6) . ?
C65B H65B 0.9500 . ?
C65B C66B 1.398(3) . ?
C66B H66B 0.9500 . ?
C67 H67A 0.9900 . ?
C67 H67B 0.9900 . ?
C67 C68 1.491(4) . ?
C68 H68A 0.9900 . ?
C68 H68B 0.9900 . ?
C69 H69A 0.9900 . ?
C69 H69B 0.9900 . ?
C69 C70 1.492(3) . ?
C70 H70A 0.9900 . ?
C70 H70B 0.9900 . ?
C71 H71A 0.9900 . ?
C71 H71B 0.9900 . ?
C71 C72 1.498(3) . ?
C72 H72A 0.9900 . ?
C72 H72B 0.9900 . ?
C73 H73A 0.9900 . ?
C73 H73B 0.9900 . ?
C73 C74 1.492(3) . ?
C74 H74A 0.9900 . ?
C74 H74B 0.9900 . ?
C75 H75A 0.9900 . ?
C75 H75B 0.9900 . ?
C75 C76 1.496(3) . ?
C76 H76A 0.9900 . ?
C76 H76B 0.9900 . ?
C77 H77A 0.9900 . ?
C77 H77B 0.9900 . ?
C77 C78 1.489(3) . ?
C78 H78A 0.9900 . ?
C78 H78B 0.9900 . ?
O9A C79A 1.420(3) . ?
O9A C82A 1.430(3) . ?
C79A H79A 0.9900 . ?
C79A H79B 0.9900 . ?
C79A C80A 1.532(6) . ?
C80A H80A 0.9900 . ?
C80A H80B 0.9900 . ?
C80A C81A 1.529(3) . ?
C81A H81A 0.9900 . ?
C81A H81B 0.9900 . ?
C81A C82A 1.523(3) . ?
C82A H82A 0.9900 . ?
C82A H82B 0.9900 . ?
O9B C79B 1.420(4) . ?
O9B C82B 1.430(4) . ?
C79B H79C 0.9900 . ?
C79B H79D 0.9900 . ?
C79B C80B 1.532(7) . ?
C80B H80C 0.9900 . ?
C80B H80D 0.9900 . ?
C80B C81B 1.529(4) . ?
C81B H81C 0.9900 . ?
C81B H81D 0.9900 . ?
C81B C82B 1.522(4) . ?
C82B H82C 0.9900 . ?
C82B H82D 0.9900 . ?
O10A C83A 1.431(3) . ?
O10A C86A 1.422(3) . ?
C83A H83A 0.9900 . ?
C83A H83B 0.9900 . ?
C83A C84A 1.502(3) . ?
C84A H84A 0.9900 . ?
C84A H84B 0.9900 . ?
C84A C85A 1.516(4) . ?
C85A H85A 0.9900 . ?
C85A H85B 0.9900 . ?
C85A C86A 1.498(4) . ?
C86A H86A 0.9900 . ?
C86A H86B 0.9900 . ?
O10B C83B 1.430(4) . ?
O10B C86B 1.421(5) . ?
C83B H83C 0.9900 . ?
C83B H83D 0.9900 . ?
C83B C84B 1.502(4) . ?
C84B H84C 0.9900 . ?
C84B H84D 0.9900 . ?
C84B C85B 1.516(5) . ?
C85B H85C 0.9900 . ?
C85B H85D 0.9900 . ?
C85B C86B 1.498(5) . ?
C86B H86C 0.9900 . ?
C86B H86D 0.9900 . ?
O11A C87A 1.410(4) . ?
O11A C90A 1.428(5) . ?
C87A H87A 0.9900 . ?
C87A H87B 0.9900 . ?
C87A C88A 1.497(5) . ?
C88A H88A 0.9900 . ?
C88A H88B 0.9900 . ?
C88A C89A 1.564(7) . ?
C89A H89A 0.9900 . ?
C89A H89B 0.9900 . ?
C89A C90A 1.414(6) . ?
C90A H90A 0.9900 . ?
C90A H90B 0.9900 . ?
O11B C87B 1.414(4) . ?
O11B C90B 1.426(6) . ?
C87B H87C 0.9900 . ?
C87B H87D 0.9900 . ?
C87B C88B 1.500(6) . ?
C88B H88C 0.9900 . ?
C88B H88D 0.9900 . ?
C88B C89B 1.566(7) . ?
C89B H89C 0.9900 . ?
C89B H89D 0.9900 . ?
C89B C90B 1.417(7) . ?
C90B H90C 0.9900 . ?
C90B H90D 0.9900 . ?
O11C C87C 1.410(5) . ?
O11C C90C 1.424(6) . ?
C87C H87E 0.9900 . ?
C87C H87F 0.9900 . ?
C87C C88C 1.499(6) . ?
C88C H88E 0.9900 . ?
C88C H88F 0.9900 . ?
C88C C89C 1.565(7) . ?
C89C H89E 0.9900 . ?
C89C H89F 0.9900 . ?
C89C C90C 1.415(7) . ?
C90C H90E 0.9900 . ?
C90C H90F 0.9900 . ?

loop_
_geom_torsion_atom_site_label_1
_geom_torsion_atom_site_label_2
_geom_torsion_atom_site_label_3
_geom_torsion_atom_site_label_4
_geom_torsion
_geom_torsion_site_symmetry_1
_geom_torsion_site_symmetry_2
_geom_torsion_site_symmetry_3
_geom_torsion_site_symmetry_4
_geom_torsion_publ_flag
K1 O3 C68 C67 50.45(18) . . . . ?
K1 O3 C69 C70 -47.66(19) . . . . ?
K1 O4 C70 C69 -50.28(18) . . . . ?
K1 O4 C71 C72 44.26(18) . . . . ?
K1 O5 C72 C71 51.82(17) . . . . ?
K1 O5 C73 C74 -42.09(17) . . . . ?
K1 O6 C74 C73 -56.45(16) . . . . ?
K1 O6 C75 C76 44.11(19) . . . . ?
K1 O7 C76 C75 55.52(17) . . . . ?
K1 O7 C77 C78 -50.49(19) . . . . ?
K1 O8 C67 C68 48.13(18) . . . . ?
K1 O8 C78 C77 -46.72(19) . . . . ?
K1 O9A C79A C80A 125.6(2) . . . . ?
K1 O9A C82A C81A -125.23(16) . . . . ?
K1 O9B C79B C80B 179(2) . . . . ?
K1 O9B C82B C81B 162.5(15) . . . . ?
K1 O10A C83A C84A -114.30(17) . . . . ?
K1 O10A C86A C85A 138.22(19) . . . . ?
K1 O10B C83B C84B -177.7(17) . . . . ?
K1 O10B C86B C85B -176(2) . . . . ?
O1 C1 C2 C3 -179.71(13) . . . . ?
O1 C1 C2 C7 1.4(2) . . . . ?
O1 C1 C6 C5 178.75(14) . . . . ?
O1 C1 C6 C21A 4.3(4) . . . . ?
O1 C1 C6 C21B -6.9(3) . . . . ?
H1 O1 C1 C2 54.6(11) . . . . ?
H1 O1 C1 C6 -127.0(11) . . . . ?
H1 O2 C34 C35 -56.2(11) . . . . ?
H1 O2 C34 C39 124.8(11) . . . . ?
O2 C34 C35 C36 -178.34(14) . . . . ?
O2 C34 C35 C40 1.3(2) . . . . ?
O2 C34 C39 C38 178.11(14) . . . . ?
O2 C34 C39 C54 -1.5(2) . . . . ?
O3 C69 C70 O4 65.9(2) . . . . ?
O4 C71 C72 O5 -63.87(19) . . . . ?
O5 C73 C74 O6 66.05(19) . . . . ?
O6 C75 C76 O7 -66.6(2) . . . . ?
O7 C77 C78 O8 64.5(2) . . . . ?
O8 C67 C68 O3 -66.2(2) . . . . ?
C1 C2 C3 C4 -0.1(2) . . . . ?
C1 C2 C7 C8 83.53(17) . . . . ?
C1 C2 C7 C14 -149.00(13) . . . . ?
C1 C6 C21A C22A -92.6(6) . . . . ?
C1 C6 C21A C28A 139.8(5) . . . . ?
C1 C6 C21B C22B -94.5(4) . . . . ?
C1 C6 C21B C28B 140.9(3) . . . . ?
C2 C1 C6 C5 -2.7(2) . . . . ?
C2 C1 C6 C21A -177.1(3) . . . . ?
C2 C1 C6 C21B 171.6(2) . . . . ?
C2 C3 C4 C5 -0.7(2) . . . . ?
C2 C3 C4 C20 -179.94(14) . . . . ?
C2 C7 C8 C9 11.2(2) . . . . ?
C2 C7 C8 C13 -169.46(14) . . . . ?
C2 C7 C14 C15 -104.80(17) . . . . ?
C2 C7 C14 C19 72.13(18) . . . . ?
C3 C2 C7 C8 -95.34(16) . . . . ?
C3 C2 C7 C14 32.12(19) . . . . ?
C3 C4 C5 C6 -0.2(2) . . . . ?
C4 C5 C6 C1 2.0(2) . . . . ?
C4 C5 C6 C21A 176.6(3) . . . . ?
C4 C5 C6 C21B -172.1(2) . . . . ?
C5 C6 C21A C22A 92.9(6) . . . . ?
C5 C6 C21A C28A -34.8(6) . . . . ?
C5 C6 C21B C22B 79.7(4) . . . . ?
C5 C6 C21B C28B -44.9(4) . . . . ?
C6 C1 C2 C3 1.8(2) . . . . ?
C6 C1 C2 C7 -177.08(13) . . . . ?
C6 C21A C22A C23A -29.6(11) . . . . ?
C6 C21A C22A C27A 152.7(12) . . . . ?
C6 C21A C28A C29A 109.1(15) . . . . ?
C6 C21A C28A C33A -78.2(17) . . . . ?
C6 C21B C22B C23B -24.0(6) . . . . ?
C6 C21B C22B C27B 161.2(6) . . . . ?
C6 C21B C28B C29B 112.6(8) . . . . ?
C6 C21B C28B C33B -60.3(9) . . . . ?
C7 C2 C3 C4 178.79(14) . . . . ?
C7 C8 C9 C10 178.78(16) . . . . ?
C7 C8 C13 C12 -178.65(15) . . . . ?
C7 C14 C15 C16 176.91(15) . . . . ?
C7 C14 C19 C18 -175.99(16) . . . . ?
C8 C7 C14 C15 23.5(2) . . . . ?
C8 C7 C14 C19 -159.57(14) . . . . ?
C8 C9 C10 C11 -0.1(3) . . . . ?
C9 C8 C13 C12 0.7(2) . . . . ?
C9 C10 C11 C12 0.6(3) . . . . ?
C10 C11 C12 C13 -0.4(3) . . . . ?
C11 C12 C13 C8 -0.2(3) . . . . ?
C13 C8 C9 C10 -0.5(2) . . . . ?
C14 C7 C8 C9 -115.58(17) . . . . ?
C14 C7 C8 C13 63.74(18) . . . . ?
C14 C15 C16 C17 -0.7(3) . . . . ?
C15 C14 C19 C18 1.1(3) . . . . ?
C15 C16 C17 C18 0.3(3) . . . . ?
C16 C17 C18 C19 0.8(3) . . . . ?
C17 C18 C19 C14 -1.5(3) . . . . ?
C19 C14 C15 C16 0.0(2) . . . . ?
C20 C4 C5 C6 178.98(15) . . . . ?
C21A C22A C23A C24A -174.6(12) . . . . ?
C21A C22A C27A C26A 173.6(14) . . . . ?
C21A C28A C29A C30A -175.3(15) . . . . ?
C21A C28A C33A C32A 179(2) . . . . ?
C22A C21A C28A C29A -15.6(16) . . . . ?
C22A C21A C28A C33A 157.1(16) . . . . ?
C22A C23A C24A C25A 1(2) . . . . ?
C23A C22A C27A C26A -4(2) . . . . ?
C23A C24A C25A C26A -3(2) . . . . ?
C24A C25A C26A C27A 2(3) . . . . ?
C25A C26A C27A C22A 2(3) . . . . ?
C27A C22A C23A C24A 3.1(19) . . . . ?
C28A C21A C22A C23A 98.5(10) . . . . ?
C28A C21A C22A C27A -79.2(14) . . . . ?
C28A C29A C30A C31A -14(4) . . . . ?
C29A C28A C33A C32A -8(4) . . . . ?
C29A C30A C31A C32A 12(5) . . . . ?
C30A C31A C32A C33A -8(6) . . . . ?
C31A C32A C33A C28A 6(5) . . . . ?
C33A C28A C29A C30A 12(3) . . . . ?
C21B C22B C23B C24B -173.8(6) . . . . ?
C21B C22B C27B C26B 174.9(7) . . . . ?
C21B C28B C29B C30B -175.7(7) . . . . ?
C21B C28B C33B C32B 175.4(12) . . . . ?
C22B C21B C28B C29B -14.0(8) . . . . ?
C22B C21B C28B C33B 173.1(8) . . . . ?
C22B C23B C24B C25B -1.3(11) . . . . ?
C23B C22B C27B C26B -0.1(12) . . . . ?
C23B C24B C25B C26B 0.6(12) . . . . ?
C24B C25B C26B C27B 0.4(13) . . . . ?
C25B C26B C27B C22B -0.6(14) . . . . ?
C27B C22B C23B C24B 1.0(10) . . . . ?
C28B C21B C22B C23B 99.4(5) . . . . ?
C28B C21B C22B C27B -75.3(7) . . . . ?
C28B C29B C30B C31B 4.0(18) . . . . ?
C29B C28B C33B C32B 2.1(18) . . . . ?
C29B C30B C31B C32B -4(3) . . . . ?
C30B C31B C32B C33B 4(3) . . . . ?
C31B C32B C33B C28B -3(3) . . . . ?
C33B C28B C29B C30B -2.7(15) . . . . ?
C34 C35 C36 C37 0.3(2) . . . . ?
C34 C35 C40 C41A 135.70(16) . . . . ?
C34 C35 C40 C41B 124.5(5) . . . . ?
C34 C35 C40 C47 -99.33(17) . . . . ?
C34 C39 C54 C55 -148.09(14) . . . . ?
C34 C39 C54 C61A 84.7(8) . . . . ?
C34 C39 C54 C61B 85.9(6) . . . . ?
C35 C34 C39 C38 -0.9(2) . . . . ?
C35 C34 C39 C54 179.53(13) . . . . ?
C35 C36 C37 C38 -0.8(3) . . . . ?
C35 C36 C37 C53 180.00(17) . . . . ?
C35 C40 C41A C42A -86.1(3) . . . . ?
C35 C40 C41A C46A 92.0(2) . . . . ?
C35 C40 C41B C42B -61.2(13) . . . . ?
C35 C40 C41B C46B 120.6(9) . . . . ?
C35 C40 C47 C48 174.85(16) . . . . ?
C35 C40 C47 C52 -5.9(2) . . . . ?
C36 C35 C40 C41A -44.7(2) . . . . ?
C36 C35 C40 C41B -55.9(5) . . . . ?
C36 C35 C40 C47 80.29(19) . . . . ?
C36 C37 C38 C39 0.5(3) . . . . ?
C37 C38 C39 C34 0.3(2) . . . . ?
C37 C38 C39 C54 179.88(15) . . . . ?
C38 C39 C54 C55 32.3(2) . . . . ?
C38 C39 C54 C61A -94.8(8) . . . . ?
C38 C39 C54 C61B -93.7(6) . . . . ?
C39 C34 C35 C36 0.6(2) . . . . ?
C39 C34 C35 C40 -179.76(13) . . . . ?
C39 C54 C55 C56 81.93(18) . . . . ?
C39 C54 C55 C60 -97.66(19) . . . . ?
C39 C54 C61A C62A -158.5(9) . . . . ?
C39 C54 C61A C66A 22(2) . . . . ?
C39 C54 C61B C62B -173.4(7) . . . . ?
C39 C54 C61B C66B 12.8(14) . . . . ?
C40 C35 C36 C37 -179.37(16) . . . . ?
C40 C41A C42A C43A 176.4(3) . . . . ?
C40 C41A C46A C45A -176.8(2) . . . . ?
C40 C41B C42B C43B 175.9(18) . . . . ?
C40 C41B C46B C45B -174.1(11) . . . . ?
C40 C47 C48 C49 179.49(18) . . . . ?
C40 C47 C52 C51 -179.74(17) . . . . ?
C41A C40 C47 C48 -61.8(2) . . . . ?
C41A C40 C47 C52 117.39(19) . . . . ?
C41A C42A C43A C44A 1.5(6) . . . . ?
C42A C41A C46A C45A 1.3(4) . . . . ?
C42A C43A C44A C45A -0.7(5) . . . . ?
C43A C44A C45A C46A 0.2(5) . . . . ?
C44A C45A C46A C41A -0.5(4) . . . . ?
C46A C41A C42A C43A -1.7(5) . . . . ?
C41B C40 C47 C48 -46.4(5) . . . . ?
C41B C40 C47 C52 132.8(4) . . . . ?
C41B C42B C43B C44B -1(3) . . . . ?
C42B C41B C46B C45B 7.7(19) . . . . ?
C42B C43B C44B C45B 7(3) . . . . ?
C43B C44B C45B C46B -5(3) . . . . ?
C44B C45B C46B C41B -3(2) . . . . ?
C46B C41B C42B C43B -6(3) . . . . ?
C47 C40 C41A C42A 147.5(3) . . . . ?
C47 C40 C41A C46A -34.5(3) . . . . ?
C47 C40 C41B C42B 162.0(13) . . . . ?
C47 C40 C41B C46B -16.2(11) . . . . ?
C47 C48 C49 C50 0.2(3) . . . . ?
C48 C47 C52 C51 -0.5(3) . . . . ?
C48 C49 C50 C51 -0.4(3) . . . . ?
C49 C50 C51 C52 0.1(3) . . . . ?
C50 C51 C52 C47 0.4(3) . . . . ?
C52 C47 C48 C49 0.2(3) . . . . ?
C53 C37 C38 C39 179.72(17) . . . . ?
C54 C55 C56 C57 179.85(16) . . . . ?
C54 C55 C60 C59 178.94(19) . . . . ?
C54 C61A C62A C63A -176.9(11) . . . . ?
C54 C61A C66A C65A 176(3) . . . . ?
C54 C61B C62B C63B -173.1(8) . . . . ?
C54 C61B C66B C65B 174.6(18) . . . . ?
C55 C54 C61A C62A 74.5(13) . . . . ?
C55 C54 C61A C66A -105.4(19) . . . . ?
C55 C54 C61B C62B 59.3(10) . . . . ?
C55 C54 C61B C66B -114.5(13) . . . . ?
C55 C56 C57 C58 1.2(3) . . . . ?
C56 C55 C60 C59 -0.7(3) . . . . ?
C56 C57 C58 C59 -0.6(3) . . . . ?
C57 C58 C59 C60 -0.6(3) . . . . ?
C58 C59 C60 C55 1.2(3) . . . . ?
C60 C55 C56 C57 -0.5(3) . . . . ?
C61A C54 C55 C56 -151.3(6) . . . . ?
C61A C54 C55 C60 29.1(6) . . . . ?
C61A C62A C63A C64A -2.9(12) . . . . ?
C62A C61A C66A C65A -4(4) . . . . ?
C62A C63A C64A C65A 3(2) . . . . ?
C63A C64A C65A C66A -4(4) . . . . ?
C64A C65A C66A C61A 4(5) . . . . ?
C66A C61A C62A C63A 3.0(19) . . . . ?
C61B C54 C55 C56 -149.0(4) . . . . ?
C61B C54 C55 C60 31.4(4) . . . . ?
C61B C62B C63B C64B 0.2(8) . . . . ?
C62B C61B C66B C65B 1(3) . . . . ?
C62B C63B C64B C65B -2.9(17) . . . . ?
C63B C64B C65B C66B 4(3) . . . . ?
C64B C65B C66B C61B -3(4) . . . . ?
C66B C61B C62B C63B 0.9(13) . . . . ?
C67 O8 C78 C77 175.92(16) . . . . ?
C68 O3 C69 C70 -178.65(16) . . . . ?
C69 O3 C68 C67 -176.94(17) . . . . ?
C70 O4 C71 C72 174.97(16) . . . . ?
C71 O4 C70 C69 178.44(16) . . . . ?
C72 O5 C73 C74 -179.30(15) . . . . ?
C73 O5 C72 C71 -170.26(14) . . . . ?
C74 O6 C75 C76 174.74(16) . . . . ?
C75 O6 C74 C73 170.10(16) . . . . ?
C76 O7 C77 C78 -178.99(17) . . . . ?
C77 O7 C76 C75 -175.63(16) . . . . ?
C78 O8 C67 C68 -173.73(16) . . . . ?
O9A C79A C80A C81A 17.6(5) . . . . ?
C79A O9A C82A C81A 40.4(4) . . . . ?
C79A C80A C81A C82A 6.0(3) . . . . ?
C80A C81A C82A O9A -27.6(2) . . . . ?
C82A O9A C79A C80A -36.2(5) . . . . ?
O9B C79B C80B C81B 9(5) . . . . ?
C79B O9B C82B C81B -33(4) . . . . ?
C79B C80B C81B C82B -27(3) . . . . ?
C80B C81B C82B O9B 38(2) . . . . ?
C82B O9B C79B C80B 14(5) . . . . ?
O10A C83A C84A C85A -35.8(2) . . . . ?
C83A O10A C86A K1 -152.5(2) . . . . ?
C83A O10A C86A C85A -14.3(3) . . . . ?
C83A C84A C85A C86A 26.5(3) . . . . ?
C84A C85A C86A K1 34.0(4) . . . . ?
C84A C85A C86A O10A -8.5(3) . . . . ?
C86A O10A C83A C84A 31.7(3) . . . . ?
O10B C83B C84B C85B -25(2) . . . . ?
C83B O10B C86B C85B -25(2) . . . . ?
C83B C84B C85B C86B 10(3) . . . . ?
C84B C85B C86B O10B 9(3) . . . . ?
C86B O10B C83B C84B 31.7(12) . . . . ?
O11A C87A C88A C89A -24.9(5) . . . . ?
C87A O11A C90A C89A -27.7(6) . . . . ?
C87A C88A C89A C90A 8.1(6) . . . . ?
C88A C89A C90A O11A 11.4(6) . . . . ?
C90A O11A C87A C88A 31.8(4) . . . . ?
O11B C87B C88B C89B 28.6(8) . . . . ?
C87B O11B C90B C89B 26.4(11) . . . . ?
C87B C88B C89B C90B -12.4(11) . . . . ?
C88B C89B C90B O11B -7.9(13) . . . . ?
C90B O11B C87B C88B -33.5(7) . . . . ?
O11C C87C C88C C89C 27.6(11) . . . . ?
C87C O11C C90C C89C 23.3(15) . . . . ?
C87C C88C C89C C90C -13.2(14) . . . . ?
C88C C89C C90C O11C -5.4(17) . . . . ?
C90C O11C C87C C88C -31.1(10) . . . . ?

loop_
_exptl_oxdiff_crystal_face_indexfrac_h
_exptl_oxdiff_crystal_face_indexfrac_k
_exptl_oxdiff_crystal_face_indexfrac_l
_exptl_oxdiff_crystal_face_x
_exptl_oxdiff_crystal_face_y
_exptl_oxdiff_crystal_face_z
0.3934 13.8329 6.0437 0.7136 -0.5064 -0.4842
-0.9644 -13.8139 -5.9024 -0.6872 0.4874 0.5387
-8.8626 1.8957 2.9028 0.4939 -0.3539 0.7943
8.8557 -1.9501 -2.9253 -0.4964 0.3557 -0.7919
0.2178 9.1990 -12.1263 0.6803 0.6946 -0.2337
-1.0097 -9.6127 11.6769 -0.6613 -0.6756 0.3259
-1.0117 -8.4582 -12.5386 -0.2882 0.8618 0.4174
-0.3049 7.8052 13.0742 0.3056 -0.9125 -0.2719
-1.0392 -14.0241 5.3634 -0.8381 -0.2321 0.4937
-0.7087 12.6468 -8.2583 0.8769 0.4000 -0.2666
-0.6846 1.8446 -15.1385 0.3312 0.9392 0.0904
0.0269 -0.3495 15.2941 -0.2147 -0.9741 -0.0717
